data_7715292
loop_
_publ_author_name
'Meyer, Marco'
'Prescimone, Alessandro'
'Constable, Edwin C.'
'Housecroft, Catherine E.'

_publ_section_title
;
 Introducing sterically demanding substituents and
 &#x3c0;-&#x3c0;-interactions into [Cu(P^P)(N^N)]<sup>+</sup> complexes.
;
_journal_issue 12
_journal_name_full 'Dalton transactions (Cambridge, England : 2003)'
_journal_page_first 5453
_journal_page_last 5465
_journal_paper_doi 10.1039/d4dt00276h
_journal_volume 53
_journal_year 2024
_chemical_formula_moiety 'C62 H52 Cu N2 O P2, F6 P, 0.75(C4 H10 O), 0.375[C4H10O1]'
_chemical_formula_sum 'C66.5 H63.25 Cu F6 N2 O2.13 P3'
_chemical_formula_weight 1194.97
_space_group_crystal_system triclinic
_space_group_IT_number 2
_space_group_name_Hall '-P 1'
_space_group_name_H-M_alt 'P -1'
_atom_sites_solution_hydrogens geom
_atom_sites_solution_primary iterative
_audit_creation_date 2022-02-08
_audit_creation_method
;
Olex2 1.5
(compiled 2021.12.09 svn.r5202d8cf for OlexSys, GUI svn.r6439)
;
_audit_update_record
;
2024-01-09 deposited with the CCDC.	2024-02-20 downloaded from the CCDC.
;
_cell_angle_alpha 85.9700(10)
_cell_angle_beta 66.9620(10)
_cell_angle_gamma 89.8750(10)
_cell_formula_units_Z 4
_cell_length_a 18.1906(3)
_cell_length_b 18.7096(3)
_cell_length_c 18.9000(3)
_cell_measurement_reflns_used 113723
_cell_measurement_temperature 150
_cell_measurement_theta_max 72.93
_cell_measurement_theta_min 2.64
_cell_volume 5902.51(17)
_computing_cell_refinement 'X-Area Recipe 1.37.0.0 (STOE, 2021)'
_computing_data_collection 'X-Area Pilatus3_SV 1.31.175.0 (STOE, 2021)'
_computing_data_reduction
;
X-Area Integrate 2.5.1.0 (STOE, 2021)
X-Area LANA 2.6.2.0 (STOE, 2021)
;
_computing_molecular_graphics 'Olex2 1.5 (Dolomanov et al., 2009)'
_computing_publication_material 'Olex2 1.5 (Dolomanov et al., 2009)'
_computing_structure_refinement 'SHELXL 2018/3 (Sheldrick, 2015)'
_computing_structure_solution 'olex2.solve 1.5 (Bourhis et al., 2015)'
_diffrn_ambient_temperature 150
_diffrn_detector 'EIGER2 1M'
_diffrn_detector_area_resol_mean 13.33
_diffrn_measured_fraction_theta_full 0.990
_diffrn_measured_fraction_theta_max 0.967
_diffrn_measurement_details
;
 3646 frames, detector distance = 40 mm
;
_diffrn_measurement_device 'Eulerian 4-circle diffractometer'
_diffrn_measurement_device_type 'STOE STADIVARI Cu'
_diffrn_measurement_method 'rotation method, \w scans'
_diffrn_radiation_collimation '1.2 0.6 mm diameter'
_diffrn_radiation_monochromator 'Graded multilayer mirror'
_diffrn_radiation_polarisn_norm 270
_diffrn_radiation_probe x-ray
_diffrn_radiation_type 'Cu K\a'
_diffrn_radiation_wavelength 1.54186
_diffrn_reflns_av_R_equivalents 0.0675
_diffrn_reflns_av_unetI/netI 0.0409
_diffrn_reflns_Laue_measured_fraction_full 0.990
_diffrn_reflns_Laue_measured_fraction_max 0.967
_diffrn_reflns_limit_h_max 13
_diffrn_reflns_limit_h_min -22
_diffrn_reflns_limit_k_max 22
_diffrn_reflns_limit_k_min -23
_diffrn_reflns_limit_l_max 18
_diffrn_reflns_limit_l_min -23
_diffrn_reflns_number 123971
_diffrn_reflns_point_group_measured_fraction_full 0.990
_diffrn_reflns_point_group_measured_fraction_max 0.967
_diffrn_reflns_theta_full 67.686
_diffrn_reflns_theta_max 73.231
_diffrn_reflns_theta_min 2.641
_diffrn_source 'Axo Cu'
_diffrn_source_current 1.00
_diffrn_source_power 0.050
_diffrn_source_voltage 50
_exptl_absorpt_coefficient_mu 1.837
_exptl_absorpt_correction_T_max 0.4213
_exptl_absorpt_correction_T_min 0.1270
_exptl_absorpt_correction_type multi-scan
_exptl_absorpt_process_details
;
STOE X-Red32, absorption correction by Gaussian integration, analogous to
P. Coppens in: F. R. Ahmed (Editor), "Crystallographic Computing", Munksgaard,
Copenhagen (1970), 255 - 270. Afterwards scaling of reflection intensities was
performed within STOE LANA. J. Koziskova, F. Hahn, J. Richter, J. Kozisek, Acta
Chimica Slovaca, vol. 9, no. 2, 2016, pp. 136 - 140.
Finally a spherical absorption correction was done within STOE LANA.
;
_exptl_crystal_colour yellow
_exptl_crystal_colour_primary yellow
_exptl_crystal_density_diffrn 1.345
_exptl_crystal_density_method 'not measured'
_exptl_crystal_description block
_exptl_crystal_F_000 2485
_exptl_crystal_size_max 0.23
_exptl_crystal_size_mid 0.193
_exptl_crystal_size_min 0.16
_exptl_crystal_size_rad 0.190
_refine_diff_density_max 1.146
_refine_diff_density_min -1.266
_refine_diff_density_rms 0.134
_refine_ls_extinction_coef 0.00355(16)
_refine_ls_extinction_expression Fc^*^=kFc[1+0.001xFc^2^\l^3^/sin(2\q)]^-1/4^
_refine_ls_extinction_method 'SHELXL-2018/3 (Sheldrick 2018)'
_refine_ls_goodness_of_fit_ref 1.043
_refine_ls_hydrogen_treatment constr
_refine_ls_matrix_type full
_refine_ls_number_parameters 1428
_refine_ls_number_reflns 22922
_refine_ls_number_restraints 93
_refine_ls_restrained_S_all 1.045
_refine_ls_R_factor_all 0.1401
_refine_ls_R_factor_gt 0.1074
_refine_ls_shift/su_max 0.001
_refine_ls_shift/su_mean 0.000
_refine_ls_structure_factor_coef Fsqd
_refine_ls_weighting_details 'w=1/[\s^2^(Fo^2^)+(0.1000P)^2^+23.0000P] where P=(Fo^2^+2Fc^2^)/3'
_refine_ls_weighting_scheme calc
_refine_ls_wR_factor_gt 0.2457
_refine_ls_wR_factor_ref 0.2775
_reflns_Friedel_coverage 0.000
_reflns_number_gt 15721
_reflns_number_total 22922
_reflns_threshold_expression 'I > 2\s(I)'
_cod_data_source_file d4dt00276h2.cif
_cod_data_source_block mem146_150k
_cod_depositor_comments 'Adding full bibliography for 7715280--7715292.cif.'
_cod_original_formula_sum 'C66.50 H63.25 Cu F6 N2 O2.13 P3'
_cod_database_code 7715292
_shelx_shelxl_version_number 2018/3
_shelx_space_group_comment
;
The symmetry employed for this shelxl refinement is uniquely defined
by the following loop, which should always be used as a source of
symmetry information in preference to the above space-group names.
They are only intended as comments.
;
_shelx_estimated_absorpt_t_max 0.758
_shelx_estimated_absorpt_t_min 0.677
_olex2_refinement_description
;
1. Fixed Uiso
 At 1.2 times of:
  All C(H) groups, All C(H,H) groups
 At 1.5 times of:
  All C(H,H,H) groups
2. Restrained distances
 C126-C125 \\sim C128-C127 \\sim C131-C132 \\sim C130-C129
 with sigma of 0.02
 O3-C125 \\sim O3-C127 \\sim O4-C129 \\sim O4-C131
 with sigma of 0.02
 P6-F3 \\sim P6-F7 \\sim P6-F2 \\sim P6-F9 \\sim P6-F5 \\sim P6-F11
 with sigma of 0.02
 F3-F7 \\sim F3-F2 \\sim F3-F9 \\sim F3-F11 \\sim F7-F2 \\sim F7-F9 \\sim F7-F5
\\sim F2-F5 \\sim F2-F11 \\sim F9-
 F5 \\sim F9-F11 \\sim F5-F11
 with sigma of 0.04
3. Uiso/Uaniso restraints and constraints
Uanis(C130) = Uanis(C129) = Uanis(C131) = Uanis(C132)
4. Others
 Fixed Sof: O3(0.75) C126(0.75) H12C(0.75) H12D(0.75) H12E(0.75) C125(0.75)
 H12F(0.75) H12G(0.75) C127(0.75) H12H(0.75) H12I(0.75) C128(0.75) H12J(0.75)
 H12K(0.75) H12L(0.75) O4(0.75) C131(0.75) H13A(0.75) H13B(0.75) C132(0.75)
 H13C(0.75) H13D(0.75) H13E(0.75) C129(0.75) H12M(0.75) H12N(0.75) C130(0.75)
 H13F(0.75) H13G(0.75) H13H(0.75)
5.a Secondary CH2 refined with riding coordinates:
 C81(H81A,H81B), C12(H12A,H12B), C82(H82A,H82B), C73(H73A,H73B), C11(H11A,
 H11B), C19(H19A,H19B), C74(H74A,H74B), C20(H20A,H20B), C125(H12F,H12G),
 C127(H12H,H12I), C131(H13A,H13B), C129(H12M,H12N)
5.b Aromatic/amide H refined with riding coordinates:
 C50(H50), C47(H47), C90(H90), C106(H106), C108(H108), C71(H71), C30(H30),
 C69(H69), C111(H111), C121(H121), C80(H80), C124(H124), C49(H49), C52(H52),
 C40(H40), C123(H123), C105(H105), C43(H43), C32(H32), C84(H84), C79(H79),
 C110(H110), C48(H48), C34(H34), C7(H7), C98(H98), C114(H114), C97(H97),
 C96(H96), C38(H38), C109(H109), C44(H44), C70(H70), C117(H117), C86(H86),
 C66(H66), C104(H104), C42(H42), C94(H94), C14(H14), C100(H100), C122(H122),
 C29(H29), C77(H77), C55(H55), C76(H76), C85(H85), C120(H120), C103(H103),
 C53(H53), C31(H31), C115(H115), C18(H18), C37(H37), C41(H41), C60(H60),
 C58(H58), C56(H56), C99(H99), C118(H118), C116(H116), C8(H8), C65(H65),
 C54(H54), C62(H62), C16(H16), C9(H9), C78(H78), C59(H59), C88(H88), C64(H64),
 C22(H22), C26(H26), C15(H15), C17(H17), C87(H87), C2(H2), C24(H24), C4(H4),
 C25(H25), C23(H23), C3(H3), C93(H93), C92(H92), C91(H91), C36(H36), C35(H35),
 C61(H61)
5.c Idealised Me refined as rotating group:
 C126(H12C,H12D,H12E), C128(H12J,H12K,H12L), C132(H13C,H13D,H13E), C130(H13F,
 H13G,H13H)
;
_smtbx_masks_void_probe_radius 1.2
_smtbx_masks_void_truncation_radius 1.2
_olex2_date_sample_data_collection 2022-02-02
_olex2_date_sample_submission 2022-01-27
_olex2_exptl_crystal_mounting_method 'The crystal was mounted on a mylar loop in perfluoroether oil'
_olex2_submission_original_sample_id MEM146_150K
_olex2_submission_special_instructions 'No special instructions were received'
_stoe_detector_distance '40.0 mm'
_stoe_detector_pixelsize_x '0.075 mm'
_stoe_detector_pixelsize_y '0.075 mm'
_stoe_detector_size_x '8.0 cm'
_stoe_detector_size_y '7.7 cm'
_stoe_evaluation_integration_a 5.6
_stoe_evaluation_integration_b -1.0
_stoe_evaluation_integration_ems 0.011
_stoe_evaluation_lana_bis_l_even_max -
_stoe_evaluation_lana_bis_l_odd_max -
_stoe_evaluation_lana_bos_l_even_max 4
_stoe_evaluation_lana_bos_l_odd_max 1
_stoe_evaluation_lana_completeness 96.7
_stoe_evaluation_lana_dxs_max_order 1
_stoe_evaluation_lana_dys_max_order 1
_stoe_evaluation_lana_fs_max_order 3
_stoe_evaluation_lana_max_2theta_available 146.5
_stoe_evaluation_lana_max_2theta_desired 146.5
_stoe_evaluation_lana_mean_redundancy 5.4
_stoe_evaluation_lana_number_refls_after_or 123971
_stoe_evaluation_lana_number_refls_outliers 27284
_stoe_evaluation_lana_number_refls_total 151255
_stoe_evaluation_lana_number_refls_unique 22922
_stoe_evaluation_lana_number_refls_written 123971
_stoe_evaluation_lana_or_c1 0.035
_stoe_evaluation_lana_or_c2 0
_stoe_evaluation_lana_or_c3 0
_stoe_evaluation_lana_or_c4 0.7
_stoe_evaluation_lana_point_group -1
_stoe_evaluation_lana_table
;
#----------------------------------------------------------------------------
2Theta          12.6   28.4   44.2   60.0   75.8   91.6  107.4  123.2  139.0
#----------------------------------------------------------------------------
<Resolution>    5.50   2.93   2.01   1.50   1.25   1.08   0.95   0.88   0.83
N(total)         162   2588   6995  16949  30900  33080  22808  25024  12749
<Redundancy>     1.5    2.7    3.4    5.3    7.6    7.0    4.5    5.3    4.1
Complet. [%%]    65.8   99.3  100.0  100.0  100.0   99.8   99.1   98.0   82.0
<I/sigma>      111.4   46.6   25.3   12.9    8.3    5.6    3.4    1.6    0.6
R(int)         0.026  0.038  0.039  0.053  0.064  0.084  0.152  0.339  0.541
#----------------------------------------------------------------------------
;
_stoe_measurement_identifier MEM146_150K
_stoe_measurement_max_exposure_per_frame '10.0 s'
_stoe_measurement_mean_exposure_per_frame '8.4 s'
_stoe_measurement_min_exposure_per_frame '4.0 s'
_stoe_measurement_total_exposure_time '8.5 h'
_stoe_measurement_total_frame_number 3646
_stoe_measurement_total_run_number 66
_stoe_measurement_tube_power '50.0 W'

loop_
_space_group_symop_operation_xyz
'x, y, z'
'-x, -y, -z'

loop_
_atom_site_label
_atom_site_type_symbol
_atom_site_fract_x
_atom_site_fract_y
_atom_site_fract_z
_atom_site_U_iso_or_equiv
_atom_site_adp_type
_atom_site_occupancy
_atom_site_site_symmetry_order
_atom_site_calc_flag
_atom_site_refinement_flags_posn
_atom_site_refinement_flags_adp
_atom_site_refinement_flags_occupancy
_atom_site_disorder_assembly
_atom_site_disorder_group
Cu2 Cu 0.26197(5) 0.54941(4) 0.80777(4) 0.0524(2) Uani 1 1 d . . . . .
Cu1 Cu 0.21243(5) 0.88925(5) 0.32962(5) 0.0547(2) Uani 1 1 d . . . . .
P2 P 0.08597(9) 0.84892(8) 0.37358(8) 0.0536(3) Uani 1 1 d . . . . .
P4 P 0.39590(8) 0.51962(8) 0.76137(8) 0.0527(3) Uani 1 1 d . . . . .
P1 P 0.29696(9) 0.85689(9) 0.20923(8) 0.0560(4) Uani 1 1 d . . . . .
P3 P 0.21484(8) 0.60024(8) 0.72418(8) 0.0525(3) Uani 1 1 d . . . . .
P5 P 0.61477(11) 0.86863(10) 0.43078(10) 0.0660(4) Uani 1 1 d . . . . .
P6 P 0.75804(11) 0.64378(10) 0.79175(11) 0.0738(5) Uani 1 1 d D . . . .
F1 F 0.5791(2) 0.8922(2) 0.3690(2) 0.0709(9) Uani 1 1 d . . . . .
O2 O 0.3832(2) 0.6417(2) 0.6522(2) 0.0539(9) Uani 1 1 d . . . . .
O1 O 0.1289(2) 0.8751(2) 0.2098(2) 0.0553(9) Uani 1 1 d . . . . .
F4 F 0.5628(2) 0.9262(2) 0.4858(2) 0.0781(11) Uani 1 1 d . . . . .
F6 F 0.6495(3) 0.8434(2) 0.4942(3) 0.0908(13) Uani 1 1 d . . . . .
F8 F 0.5436(3) 0.8106(2) 0.4698(2) 0.0863(12) Uani 1 1 d . . . . .
F10 F 0.6857(2) 0.9254(3) 0.3937(3) 0.0994(14) Uani 1 1 d . . . . .
F12 F 0.6662(3) 0.8111(3) 0.3766(3) 0.1012(15) Uani 1 1 d . . . . .
N1 N 0.2399(3) 0.9967(3) 0.3340(3) 0.0624(12) Uani 1 1 d . . . . .
N3 N 0.2073(3) 0.4595(3) 0.8832(3) 0.0537(11) Uani 1 1 d . . . . .
N4 N 0.2466(3) 0.5907(3) 0.9116(3) 0.0546(11) Uani 1 1 d . . . . .
F3 F 0.8134(3) 0.6188(3) 0.7114(2) 0.1110(17) Uani 1 1 d D . . . .
C50 C 0.1123(3) 0.7547(4) 0.1773(3) 0.0600(15) Uani 1 1 d . . . . .
H50 H 0.128634 0.769933 0.125381 0.072 Uiso 1 1 calc R U . . .
C72 C 0.2687(4) 0.6569(3) 0.9212(3) 0.0557(13) Uani 1 1 d . . . . .
C47 C 0.0620(3) 0.7106(3) 0.3334(4) 0.0604(14) Uani 1 1 d . . . . .
H47 H 0.045165 0.695509 0.385393 0.073 Uiso 1 1 calc R U . . .
C107 C 0.4599(3) 0.6365(3) 0.6527(3) 0.0543(13) Uani 1 1 d . . . . .
C83 C 0.1464(3) 0.3422(3) 0.6905(4) 0.0590(14) Uani 1 1 d . . . . .
N2 N 0.2794(3) 0.8751(3) 0.3963(3) 0.0581(12) Uani 1 1 d . . . . .
C28 C 0.1907(4) 0.8912(3) 0.1372(3) 0.0574(14) Uani 1 1 d . . . . .
F7 F 0.7692(3) 0.5701(3) 0.8318(3) 0.1120(17) Uani 1 1 d D . . . .
C90 C 0.0848(4) 0.5899(3) 0.6796(4) 0.0609(14) Uani 1 1 d . . . . .
H90 H 0.116029 0.617315 0.634814 0.073 Uiso 1 1 calc R U . . .
C106 C 0.2636(4) 0.5312(3) 0.5851(3) 0.0563(13) Uani 1 1 d . . . . .
H106 H 0.210454 0.516788 0.599775 0.068 Uiso 1 1 calc R U . . .
C27 C 0.2699(3) 0.8834(3) 0.1276(3) 0.0580(14) Uani 1 1 d . . . . .
C46 C 0.0821(3) 0.7817(3) 0.3096(3) 0.0526(12) Uani 1 1 d . . . . .
C81 C 0.2013(3) 0.3868(3) 0.7829(3) 0.0568(13) Uani 1 1 d . . . . .
H81A H 0.249681 0.360910 0.757338 0.068 Uiso 1 1 calc R U . . .
H81B H 0.208267 0.434193 0.756449 0.068 Uiso 1 1 calc R U . . .
C108 C 0.5176(4) 0.6864(3) 0.6057(4) 0.0620(15) Uani 1 1 d . . . . .
H108 H 0.505811 0.721131 0.574407 0.074 Uiso 1 1 calc R U . . .
C33 C 0.3859(4) 0.9114(3) 0.1936(3) 0.0598(14) Uani 1 1 d . . . . .
C71 C 0.2665(4) 0.6734(4) 0.9917(3) 0.0642(15) Uani 1 1 d . . . . .
H71 H 0.280876 0.719516 0.997945 0.077 Uiso 1 1 calc R U . . .
C30 C 0.2283(4) 0.9358(4) 0.0057(4) 0.0719(17) Uani 1 1 d . . . . .
H30 H 0.214799 0.955528 -0.033938 0.086 Uiso 1 1 calc R U . . .
C13 C 0.2108(4) 0.6230(4) 0.4432(4) 0.0632(15) Uani 1 1 d . . . . .
C45 C 0.1088(3) 0.8027(3) 0.2311(3) 0.0544(13) Uani 1 1 d . . . . .
C69 C 0.2213(4) 0.5553(4) 1.0428(3) 0.0625(15) Uani 1 1 d . . . . .
H69 H 0.205582 0.520021 1.083479 0.075 Uiso 1 1 calc R U . . .
C39 C 0.3357(4) 0.7674(4) 0.1859(3) 0.0613(14) Uani 1 1 d . . . . .
C112 C 0.4746(4) 0.5846(3) 0.7021(3) 0.0564(13) Uani 1 1 d . . . . .
C111 C 0.5520(4) 0.5842(4) 0.7016(4) 0.0617(15) Uani 1 1 d . . . . .
H111 H 0.564146 0.550532 0.733754 0.074 Uiso 1 1 calc R U . . .
C89 C 0.1167(3) 0.5685(3) 0.7341(3) 0.0544(13) Uani 1 1 d . . . . .
C12 C 0.2534(4) 0.6825(3) 0.4621(4) 0.0636(15) Uani 1 1 d . . . . .
H12A H 0.302830 0.665239 0.464271 0.076 Uiso 1 1 calc R U . . .
H12B H 0.220316 0.698160 0.512401 0.076 Uiso 1 1 calc R U . . .
C95 C 0.1981(3) 0.6963(3) 0.7187(3) 0.0565(13) Uani 1 1 d . . . . .
C121 C 0.5099(4) 0.3327(4) 0.6864(4) 0.0674(16) Uani 1 1 d . . . . .
H121 H 0.549873 0.305422 0.692979 0.081 Uiso 1 1 calc R U . . .
C80 C 0.4178(5) 0.8204(4) 0.7317(4) 0.078(2) Uani 1 1 d . . . . .
H80 H 0.444374 0.778389 0.734225 0.094 Uiso 1 1 calc R U . . .
C82 C 0.1310(4) 0.3477(3) 0.7744(4) 0.0615(14) Uani 1 1 d . . . . .
H82A H 0.123689 0.299941 0.800214 0.074 Uiso 1 1 calc R U . . .
H82B H 0.082348 0.373493 0.798912 0.074 Uiso 1 1 calc R U . . .
C124 C 0.3940(3) 0.4144(3) 0.6638(3) 0.0572(13) Uani 1 1 d . . . . .
H124 H 0.355523 0.442377 0.655327 0.069 Uiso 1 1 calc R U . . .
C49 C 0.0908(4) 0.6830(4) 0.2030(4) 0.0689(17) Uani 1 1 d . . . . .
H49 H 0.092765 0.649900 0.167855 0.083 Uiso 1 1 calc R U . . .
C52 C 0.0868(4) 0.8067(3) 0.5176(3) 0.0580(14) Uani 1 1 d . . . . .
H52 H 0.138192 0.826835 0.497199 0.070 Uiso 1 1 calc R U . . .
C63 C 0.1913(3) 0.3945(3) 0.8652(3) 0.0566(13) Uani 1 1 d . . . . .
C73 C 0.2977(4) 0.7086(3) 0.8509(3) 0.0630(15) Uani 1 1 d . . . . .
H73A H 0.257535 0.710434 0.828953 0.076 Uiso 1 1 calc R U . . .
H73B H 0.345732 0.690045 0.813030 0.076 Uiso 1 1 calc R U . . .
C40 C 0.4133(4) 0.7568(4) 0.1337(4) 0.0711(17) Uani 1 1 d . . . . .
H40 H 0.447131 0.796315 0.109931 0.085 Uiso 1 1 calc R U . . .
C123 C 0.4148(4) 0.3516(3) 0.6289(4) 0.0625(15) Uani 1 1 d . . . . .
H123 H 0.390304 0.337115 0.597081 0.075 Uiso 1 1 calc R U . . .
C105 C 0.3215(4) 0.5057(4) 0.5191(3) 0.0610(14) Uani 1 1 d . . . . .
H105 H 0.306947 0.473246 0.491438 0.073 Uiso 1 1 calc R U . . .
C43 C 0.3151(5) 0.6392(4) 0.2022(4) 0.0693(17) Uani 1 1 d . . . . .
H43 H 0.281301 0.599378 0.224652 0.083 Uiso 1 1 calc R U . . .
C32 C 0.3285(4) 0.8985(4) 0.0523(4) 0.0668(16) Uani 1 1 d . . . . .
H32 H 0.382105 0.891276 0.042600 0.080 Uiso 1 1 calc R U . . .
C102 C 0.3648(3) 0.5972(3) 0.6046(3) 0.0539(13) Uani 1 1 d . . . . .
C84 C 0.1193(4) 0.3932(4) 0.6502(4) 0.0635(15) Uani 1 1 d . . . . .
H84 H 0.088966 0.430541 0.675948 0.076 Uiso 1 1 calc R U . . .
C79 C 0.4491(5) 0.8679(4) 0.6669(4) 0.079(2) Uani 1 1 d . . . . .
H79 H 0.496397 0.857771 0.626473 0.095 Uiso 1 1 calc R U . . .
C119 C 0.4298(3) 0.4376(3) 0.7124(3) 0.0565(13) Uani 1 1 d . . . . .
C110 C 0.6103(4) 0.6329(4) 0.6544(4) 0.0668(16) Uani 1 1 d . . . . .
H110 H 0.661210 0.631714 0.654902 0.080 Uiso 1 1 calc R U . . .
C48 C 0.0667(4) 0.6610(4) 0.2800(4) 0.0683(17) Uani 1 1 d . . . . .
H48 H 0.053506 0.612966 0.296434 0.082 Uiso 1 1 calc R U . . .
C34 C 0.3990(4) 0.9803(4) 0.1576(4) 0.0650(15) Uani 1 1 d . . . . .
H34 H 0.367097 0.996947 0.132055 0.078 Uiso 1 1 calc R U . . .
C7 C 0.3581(4) 0.9400(4) 0.4484(4) 0.0716(18) Uani 1 1 d . . . . .
H7 H 0.375795 0.983501 0.457824 0.086 Uiso 1 1 calc R U . . .
C98 C 0.1626(4) 0.8422(4) 0.7204(4) 0.0675(16) Uani 1 1 d . . . . .
H98 H 0.151333 0.890704 0.720652 0.081 Uiso 1 1 calc R U . . .
C114 C 0.3874(3) 0.4371(3) 0.8923(3) 0.0592(14) Uani 1 1 d . . . . .
H114 H 0.372849 0.399634 0.870163 0.071 Uiso 1 1 calc R U . . .
C67 C 0.2003(3) 0.4683(3) 0.9568(3) 0.0555(13) Uani 1 1 d . . . . .
C97 C 0.2310(4) 0.8181(3) 0.6646(4) 0.0654(16) Uani 1 1 d . . . . .
H97 H 0.266196 0.850910 0.627690 0.078 Uiso 1 1 calc R U . . .
C51 C 0.0436(3) 0.8050(3) 0.4712(3) 0.0565(13) Uani 1 1 d . . . . .
C96 C 0.2481(4) 0.7465(3) 0.6625(3) 0.0593(14) Uani 1 1 d . . . . .
H96 H 0.293536 0.731374 0.623090 0.071 Uiso 1 1 calc R U . . .
C38 C 0.4345(4) 0.8881(4) 0.2320(4) 0.0648(15) Uani 1 1 d . . . . .
H38 H 0.427290 0.841905 0.255802 0.078 Uiso 1 1 calc R U . . .
C109 C 0.5935(4) 0.6832(4) 0.6066(4) 0.0710(17) Uani 1 1 d . . . . .
H109 H 0.633417 0.715421 0.574488 0.085 Uiso 1 1 calc R U . . .
C44 C 0.2876(4) 0.7070(3) 0.2200(3) 0.0599(14) Uani 1 1 d . . . . .
H44 H 0.235799 0.712357 0.255681 0.072 Uiso 1 1 calc R U . . .
C101 C 0.2837(3) 0.5776(3) 0.6291(3) 0.0526(12) Uani 1 1 d . . . . .
C70 C 0.2433(4) 0.6227(4) 1.0532(4) 0.0630(15) Uani 1 1 d . . . . .
H70 H 0.242530 0.633760 1.100660 0.076 Uiso 1 1 calc R U . . .
C117 C 0.4321(4) 0.5476(4) 0.9584(4) 0.0664(16) Uani 1 1 d . . . . .
H117 H 0.448112 0.584405 0.980307 0.080 Uiso 1 1 calc R U . . .
C86 C 0.1798(4) 0.3340(4) 0.5344(4) 0.0732(18) Uani 1 1 d . . . . .
H86 H 0.191116 0.331553 0.482163 0.088 Uiso 1 1 calc R U . . .
C66 C 0.1768(4) 0.4120(4) 1.0124(4) 0.0651(15) Uani 1 1 d . . . . .
H66 H 0.171178 0.419107 1.062451 0.078 Uiso 1 1 calc R U . . .
C104 C 0.4003(4) 0.5284(4) 0.4947(3) 0.0618(15) Uani 1 1 d . . . . .
H104 H 0.438589 0.512983 0.449561 0.074 Uiso 1 1 calc R U . . .
C42 C 0.3925(5) 0.6302(4) 0.1513(4) 0.0752(19) Uani 1 1 d . . . . .
H42 H 0.411819 0.584458 0.140549 0.090 Uiso 1 1 calc R U . . .
C94 C 0.0689(3) 0.5282(3) 0.8005(4) 0.0590(14) Uani 1 1 d . . . . .
H94 H 0.089363 0.513649 0.837047 0.071 Uiso 1 1 calc R U . . .
C11 C 0.2717(4) 0.7458(3) 0.4014(3) 0.0556(13) Uani 1 1 d . . . . .
H11A H 0.310347 0.730891 0.352999 0.067 Uiso 1 1 calc R U . . .
H11B H 0.223133 0.757109 0.393821 0.067 Uiso 1 1 calc R U . . .
C14 C 0.1277(4) 0.6175(4) 0.4730(4) 0.0670(16) Uani 1 1 d . . . . .
H14 H 0.097776 0.650678 0.506416 0.080 Uiso 1 1 calc R U . . .
C1 C 0.2178(4) 1.0551(3) 0.3025(4) 0.0683(16) Uani 1 1 d . . . . .
C100 C 0.1292(4) 0.7215(4) 0.7750(4) 0.0691(17) Uani 1 1 d . . . . .
H100 H 0.094520 0.689180 0.812973 0.083 Uiso 1 1 calc R U . . .
C122 C 0.4724(4) 0.3096(4) 0.6409(4) 0.0698(17) Uani 1 1 d . . . . .
H122 H 0.485614 0.266202 0.618497 0.084 Uiso 1 1 calc R U . . .
C29 C 0.1690(4) 0.9178(4) 0.0787(3) 0.0643(15) Uani 1 1 d . . . . .
H29 H 0.115366 0.923862 0.087578 0.077 Uiso 1 1 calc R U . . .
C77 C 0.3400(5) 0.9448(4) 0.7222(4) 0.0782(19) Uani 1 1 d . . . . .
H77 H 0.313599 0.986816 0.719325 0.094 Uiso 1 1 calc R U . . .
C55 C -0.0646(4) 0.7452(4) 0.5788(4) 0.0666(16) Uani 1 1 d . . . . .
H55 H -0.115391 0.723669 0.599234 0.080 Uiso 1 1 calc R U . . .
F2 F 0.6808(3) 0.6127(4) 0.7886(4) 0.157(3) Uani 1 1 d D . . . .
C76 C 0.3091(5) 0.8964(4) 0.7867(4) 0.0746(18) Uani 1 1 d . . . . .
H76 H 0.261308 0.906118 0.826721 0.089 Uiso 1 1 calc R U . . .
F9 F 0.8373(4) 0.6731(4) 0.7966(4) 0.162(3) Uani 1 1 d D . . . .
C85 C 0.1363(4) 0.3899(4) 0.5727(4) 0.0705(17) Uani 1 1 d . . . . .
H85 H 0.118451 0.425123 0.546536 0.085 Uiso 1 1 calc R U . . .
C120 C 0.4888(4) 0.3958(3) 0.7224(4) 0.0610(14) Uani 1 1 d . . . . .
H120 H 0.514177 0.410305 0.753363 0.073 Uiso 1 1 calc R U . . .
C103 C 0.4221(4) 0.5746(3) 0.5382(3) 0.0577(14) Uani 1 1 d . . . . .
H103 H 0.475060 0.590140 0.522461 0.069 Uiso 1 1 calc R U . . .
C53 C 0.0548(4) 0.7789(3) 0.5936(3) 0.0616(15) Uani 1 1 d . . . . .
H53 H 0.084491 0.781121 0.623797 0.074 Uiso 1 1 calc R U . . .
C75 C 0.3477(5) 0.8344(4) 0.7927(4) 0.0728(18) Uani 1 1 d . . . . .
C5 C 0.2807(4) 1.0044(4) 0.3800(4) 0.0710(17) Uani 1 1 d . . . . .
C31 C 0.3068(4) 0.9240(4) -0.0069(4) 0.0689(17) Uani 1 1 d . . . . .
H31 H 0.346043 0.933302 -0.056237 0.083 Uiso 1 1 calc R U . . .
C6 C 0.3067(4) 0.9383(4) 0.4095(4) 0.0639(15) Uani 1 1 d . . . . .
C115 C 0.3835(4) 0.4269(4) 0.9680(4) 0.0660(16) Uani 1 1 d . . . . .
H115 H 0.366406 0.382918 0.995914 0.079 Uiso 1 1 calc R U . . .
C18 C 0.2537(4) 0.5729(4) 0.3931(4) 0.0699(17) Uani 1 1 d . . . . .
H18 H 0.309220 0.575949 0.372492 0.084 Uiso 1 1 calc R U . . .
C10 C 0.3037(3) 0.8132(3) 0.4195(3) 0.0571(13) Uani 1 1 d . . . . .
C37 C 0.4941(4) 0.9338(4) 0.2349(4) 0.0713(18) Uani 1 1 d . . . . .
H37 H 0.525446 0.917987 0.261368 0.086 Uiso 1 1 calc R U . . .
C41 C 0.4407(5) 0.6894(4) 0.1167(5) 0.080(2) Uani 1 1 d . . . . .
H41 H 0.492572 0.683702 0.081300 0.096 Uiso 1 1 calc R U . . .
C60 C -0.1284(6) 0.9926(5) 0.4048(4) 0.095(3) Uani 1 1 d . . . . .
H60 H -0.173308 1.020513 0.415237 0.114 Uiso 1 1 calc R U . . .
C58 C -0.0597(4) 0.8854(4) 0.3610(4) 0.0685(16) Uani 1 1 d . . . . .
H58 H -0.058247 0.841584 0.340171 0.082 Uiso 1 1 calc R U . . .
C56 C -0.0339(4) 0.7737(4) 0.5036(4) 0.0630(15) Uani 1 1 d . . . . .
H56 H -0.064431 0.772274 0.474064 0.076 Uiso 1 1 calc R U . . .
C99 C 0.1112(4) 0.7938(4) 0.7758(4) 0.0712(17) Uani 1 1 d . . . . .
H99 H 0.064630 0.809312 0.813481 0.085 Uiso 1 1 calc R U . . .
C118 C 0.4357(4) 0.5586(4) 0.8845(4) 0.0618(15) Uani 1 1 d . . . . .
H118 H 0.453110 0.602808 0.857143 0.074 Uiso 1 1 calc R U . . .
C19 C 0.1788(4) 1.0432(3) 0.2469(4) 0.0674(16) Uani 1 1 d . . . . .
H19A H 0.143652 1.001166 0.266138 0.081 Uiso 1 1 calc R U . . .
H19B H 0.220084 1.033031 0.197795 0.081 Uiso 1 1 calc R U . . .
C116 C 0.4052(4) 0.4827(4) 1.0007(4) 0.0697(18) Uani 1 1 d . . . . .
H116 H 0.401706 0.476556 1.051231 0.084 Uiso 1 1 calc R U . . .
C8 C 0.3819(4) 0.8767(4) 0.4725(4) 0.0735(18) Uani 1 1 d . . . . .
H8 H 0.416026 0.876711 0.498547 0.088 Uiso 1 1 calc R U . . .
C57 C 0.0039(4) 0.9071(3) 0.3785(3) 0.0601(14) Uani 1 1 d . . . . .
C74 C 0.3159(6) 0.7844(4) 0.8639(4) 0.085(2) Uani 1 1 d . . . . .
H74A H 0.267323 0.803813 0.900026 0.102 Uiso 1 1 calc R U . . .
H74B H 0.354536 0.782550 0.887573 0.102 Uiso 1 1 calc R U . . .
C65 C 0.1616(4) 0.3454(4) 0.9943(4) 0.0710(17) Uani 1 1 d . . . . .
H65 H 0.146584 0.306842 1.031358 0.085 Uiso 1 1 calc R U . . .
C54 C -0.0213(4) 0.7479(4) 0.6248(4) 0.0663(16) Uani 1 1 d . . . . .
H54 H -0.043029 0.729159 0.675871 0.080 Uiso 1 1 calc R U . . .
C62 C 0.0014(4) 0.9737(4) 0.4072(4) 0.0700(17) Uani 1 1 d . . . . .
H62 H 0.044055 0.989974 0.417840 0.084 Uiso 1 1 calc R U . . .
C16 C 0.1326(5) 0.5140(4) 0.4035(4) 0.0785(19) Uani 1 1 d . . . . .
H16 H 0.106705 0.477734 0.390131 0.094 Uiso 1 1 calc R U . . .
C113 C 0.4129(3) 0.5028(3) 0.8499(3) 0.0562(13) Uani 1 1 d . . . . .
C9 C 0.3547(4) 0.8124(4) 0.4576(4) 0.0650(15) Uani 1 1 d . . . . .
H9 H 0.370722 0.769031 0.473320 0.078 Uiso 1 1 calc R U . . .
C78 C 0.4103(5) 0.9297(4) 0.6627(4) 0.0790(19) Uani 1 1 d . . . . .
H78 H 0.431476 0.961731 0.619317 0.095 Uiso 1 1 calc R U . . .
C59 C -0.1251(4) 0.9282(5) 0.3744(4) 0.083(2) Uani 1 1 d . . . . .
H59 H -0.167201 0.912946 0.362519 0.100 Uiso 1 1 calc R U . . .
C88 C 0.1896(4) 0.2862(4) 0.6504(4) 0.0699(17) Uani 1 1 d . . . . .
H88 H 0.207515 0.250778 0.676338 0.084 Uiso 1 1 calc R U . . .
C68 C 0.2225(3) 0.5399(3) 0.9720(3) 0.0552(13) Uani 1 1 d . . . . .
C21 C 0.0980(4) 1.0948(4) 0.1729(4) 0.0717(17) Uani 1 1 d . . . . .
C20 C 0.1305(5) 1.1058(4) 0.2331(5) 0.082(2) Uani 1 1 d . . . . .
H20A H 0.086247 1.113452 0.281233 0.098 Uiso 1 1 calc R U . . .
H20B H 0.164246 1.148834 0.217714 0.098 Uiso 1 1 calc R U . . .
F5 F 0.7095(5) 0.6693(4) 0.8740(3) 0.169(3) Uani 1 1 d D . . . .
C64 C 0.1691(4) 0.3370(4) 0.9195(4) 0.0679(16) Uani 1 1 d . . . . .
H64 H 0.159081 0.292277 0.905961 0.081 Uiso 1 1 calc R U . . .
F11 F 0.7485(4) 0.7170(3) 0.7530(4) 0.173(3) Uani 1 1 d D . . . .
C22 C 0.1363(5) 1.1261(5) 0.0987(5) 0.090(2) Uani 1 1 d . . . . .
H22 H 0.182708 1.153534 0.086699 0.109 Uiso 1 1 calc R U . . .
C26 C 0.0297(5) 1.0543(4) 0.1891(5) 0.079(2) Uani 1 1 d . . . . .
H26 H 0.003188 1.031580 0.238069 0.095 Uiso 1 1 calc R U . . .
C15 C 0.0887(5) 0.5630(4) 0.4535(5) 0.0776(19) Uani 1 1 d . . . . .
H15 H 0.033150 0.559745 0.474109 0.093 Uiso 1 1 calc R U . . .
C17 C 0.2157(5) 0.5185(4) 0.3731(4) 0.0758(19) Uani 1 1 d . . . . .
H17 H 0.245498 0.485363 0.339615 0.091 Uiso 1 1 calc R U . . .
C87 C 0.2065(4) 0.2820(4) 0.5729(4) 0.0760(19) Uani 1 1 d . . . . .
H87 H 0.235653 0.244195 0.547023 0.091 Uiso 1 1 calc R U . . .
C2 C 0.2341(6) 1.1221(4) 0.3182(6) 0.101(3) Uani 1 1 d . . . . .
H2 H 0.217361 1.162265 0.297170 0.121 Uiso 1 1 calc R U . . .
C24 C 0.0392(6) 1.0787(5) 0.0586(5) 0.090(2) Uani 1 1 d . . . . .
H24 H 0.019091 1.073165 0.020989 0.108 Uiso 1 1 calc R U . . .
C4 C 0.2973(6) 1.0711(4) 0.3965(6) 0.102(3) Uani 1 1 d . . . . .
H4 H 0.323785 1.075849 0.429242 0.123 Uiso 1 1 calc R U . . .
C25 C 0.0001(5) 1.0474(4) 0.1322(6) 0.090(2) Uani 1 1 d . . . . .
H25 H -0.047026 1.021028 0.144146 0.108 Uiso 1 1 calc R U . . .
C23 C 0.1077(6) 1.1179(5) 0.0417(5) 0.098(3) Uani 1 1 d . . . . .
H23 H 0.135190 1.139014 -0.007808 0.118 Uiso 1 1 calc R U . . .
C3 C 0.2751(8) 1.1304(5) 0.3649(7) 0.124(4) Uani 1 1 d . . . . .
H3 H 0.287408 1.175920 0.374686 0.149 Uiso 1 1 calc R U . . .
C93 C -0.0095(3) 0.5093(3) 0.8134(4) 0.0642(16) Uani 1 1 d . . . . .
H93 H -0.041153 0.482669 0.858544 0.077 Uiso 1 1 calc R U . . .
C92 C -0.0404(4) 0.5298(4) 0.7592(4) 0.0671(16) Uani 1 1 d . . . . .
H92 H -0.092617 0.516623 0.767602 0.080 Uiso 1 1 calc R U . . .
C91 C 0.0065(4) 0.5703(4) 0.6921(4) 0.0669(16) Uani 1 1 d . . . . .
H91 H -0.014316 0.584263 0.655633 0.080 Uiso 1 1 calc R U . . .
C36 C 0.5064(4) 1.0014(4) 0.1991(4) 0.0757(19) Uani 1 1 d . . . . .
H36 H 0.545822 1.031615 0.201314 0.091 Uiso 1 1 calc R U . . .
C35 C 0.4596(4) 1.0247(4) 0.1595(4) 0.0742(18) Uani 1 1 d . . . . .
H35 H 0.468755 1.070206 0.134069 0.089 Uiso 1 1 calc R U . . .
C61 C -0.0646(6) 1.0160(5) 0.4201(5) 0.092(3) Uani 1 1 d . . . . .
H61 H -0.065847 1.060699 0.439161 0.111 Uiso 1 1 calc R U . . .
O3 O 0.2041(3) 0.1730(3) 0.8365(3) 0.0618(13) Uani 0.75 1 d D . P . .
C126 C 0.0798(6) 0.1441(5) 0.8306(6) 0.075(2) Uani 0.75 1 d D . P . .
H12C H 0.083829 0.185360 0.795902 0.113 Uiso 0.75 1 calc R U P . .
H12D H 0.053029 0.156579 0.882792 0.113 Uiso 0.75 1 calc R U P . .
H12E H 0.049893 0.106520 0.820850 0.113 Uiso 0.75 1 calc R U P . .
C125 C 0.1604(6) 0.1194(5) 0.8185(6) 0.078(3) Uani 0.75 1 d D . P . .
H12F H 0.156325 0.075847 0.851036 0.094 Uiso 0.75 1 calc R U P . .
H12G H 0.188272 0.108571 0.765222 0.094 Uiso 0.75 1 calc R U P . .
C127 C 0.2840(5) 0.1542(5) 0.8232(5) 0.075(3) Uani 0.75 1 d D . P . .
H12H H 0.311146 0.141837 0.770388 0.090 Uiso 0.75 1 calc R U P . .
H12I H 0.283569 0.112670 0.857080 0.090 Uiso 0.75 1 calc R U P . .
C128 C 0.3267(6) 0.2135(6) 0.8372(7) 0.089(3) Uani 0.75 1 d D . P . .
H12J H 0.329798 0.253758 0.801602 0.134 Uiso 0.75 1 calc R U P . .
H12K H 0.379651 0.199300 0.830287 0.134 Uiso 0.75 1 calc R U P . .
H12L H 0.298817 0.226759 0.889018 0.134 Uiso 0.75 1 calc R U P . .
O4 O 0.5416(5) 0.8206(3) 0.9582(3) 0.0801(18) Uani 0.75 1 d D . P . .
C131 C 0.6162(8) 0.8389(7) 0.9570(7) 0.108(2) Uani 0.75 1 d D . P . .
H13A H 0.650932 0.857310 0.905345 0.130 Uiso 0.75 1 calc R U P . .
H13B H 0.640080 0.796576 0.970640 0.130 Uiso 0.75 1 calc R U P . .
C132 C 0.6089(8) 0.8926(6) 1.0107(7) 0.108(2) Uani 0.75 1 d D . P . .
H13C H 0.583013 0.933677 0.998498 0.163 Uiso 0.75 1 calc R U P . .
H13D H 0.661044 0.906720 1.006947 0.163 Uiso 0.75 1 calc R U P . .
H13E H 0.577656 0.873170 1.062198 0.163 Uiso 0.75 1 calc R U P . .
C129 C 0.5296(9) 0.7623(6) 0.9168(7) 0.108(2) Uani 0.75 1 d D . P . .
H12M H 0.558282 0.721888 0.927362 0.130 Uiso 0.75 1 calc R U P . .
H12N H 0.473258 0.748818 0.940662 0.130 Uiso 0.75 1 calc R U P . .
C130 C 0.5498(8) 0.7683(7) 0.8384(7) 0.108(2) Uani 0.75 1 d D . P . .
H13F H 0.604432 0.784745 0.812619 0.163 Uiso 0.75 1 calc R U P . .
H13G H 0.515711 0.802047 0.826416 0.163 Uiso 0.75 1 calc R U P . .
H13H H 0.543227 0.722435 0.821582 0.163 Uiso 0.75 1 calc R U P . .

loop_
_atom_site_aniso_label
_atom_site_aniso_U_11
_atom_site_aniso_U_22
_atom_site_aniso_U_33
_atom_site_aniso_U_23
_atom_site_aniso_U_13
_atom_site_aniso_U_12
Cu2 0.0497(4) 0.0576(5) 0.0458(4) -0.0089(3) -0.0135(3) 0.0032(3)
Cu1 0.0544(5) 0.0567(5) 0.0489(5) -0.0115(4) -0.0144(4) -0.0007(4)
P2 0.0510(7) 0.0572(8) 0.0483(7) -0.0118(6) -0.0136(6) 0.0011(6)
P4 0.0460(7) 0.0597(8) 0.0481(7) -0.0103(6) -0.0129(6) 0.0045(6)
P1 0.0523(8) 0.0622(9) 0.0475(7) -0.0118(6) -0.0118(6) 0.0026(6)
P3 0.0501(7) 0.0572(8) 0.0471(7) -0.0086(6) -0.0150(6) 0.0043(6)
P5 0.0705(10) 0.0644(10) 0.0643(10) -0.0132(8) -0.0264(8) 0.0070(8)
P6 0.0705(10) 0.0734(11) 0.0624(10) 0.0009(8) -0.0109(8) 0.0055(8)
F1 0.071(2) 0.082(3) 0.063(2) -0.0049(18) -0.0308(18) 0.0043(18)
O2 0.0488(19) 0.060(2) 0.052(2) -0.0090(17) -0.0180(17) 0.0023(16)
O1 0.057(2) 0.060(2) 0.0435(19) -0.0111(17) -0.0114(17) 0.0049(17)
F4 0.089(3) 0.067(2) 0.076(2) -0.0277(19) -0.026(2) 0.0108(19)
F6 0.113(3) 0.094(3) 0.090(3) -0.021(2) -0.063(3) 0.021(3)
F8 0.114(3) 0.064(2) 0.082(3) 0.000(2) -0.041(2) -0.018(2)
F10 0.066(2) 0.115(4) 0.111(4) 0.006(3) -0.030(2) -0.020(2)
F12 0.109(3) 0.117(4) 0.088(3) -0.044(3) -0.044(3) 0.051(3)
N1 0.065(3) 0.063(3) 0.055(3) -0.009(2) -0.019(2) -0.002(2)
N3 0.051(2) 0.057(3) 0.050(2) -0.009(2) -0.016(2) 0.003(2)
N4 0.054(3) 0.055(3) 0.050(2) -0.009(2) -0.014(2) 0.005(2)
F3 0.143(4) 0.092(3) 0.066(3) -0.019(2) -0.004(3) -0.015(3)
C50 0.054(3) 0.075(4) 0.048(3) -0.026(3) -0.015(3) 0.002(3)
C72 0.061(3) 0.053(3) 0.048(3) -0.020(2) -0.014(3) 0.007(2)
C47 0.056(3) 0.063(4) 0.054(3) -0.011(3) -0.011(3) -0.002(3)
C107 0.042(3) 0.063(3) 0.053(3) -0.009(3) -0.013(2) 0.002(2)
C83 0.051(3) 0.062(4) 0.060(3) -0.009(3) -0.017(3) -0.001(3)
N2 0.059(3) 0.056(3) 0.052(3) -0.014(2) -0.012(2) -0.005(2)
C28 0.058(3) 0.062(3) 0.041(3) -0.006(2) -0.008(2) 0.002(3)
F7 0.088(3) 0.116(4) 0.112(4) 0.034(3) -0.024(3) 0.020(3)
C90 0.055(3) 0.062(4) 0.063(4) -0.009(3) -0.019(3) 0.004(3)
C106 0.056(3) 0.058(3) 0.052(3) -0.012(3) -0.018(3) 0.005(2)
C27 0.050(3) 0.060(3) 0.056(3) -0.014(3) -0.011(3) 0.000(2)
C46 0.043(3) 0.054(3) 0.055(3) -0.007(2) -0.012(2) -0.005(2)
C81 0.055(3) 0.052(3) 0.057(3) -0.009(3) -0.015(3) 0.000(2)
C108 0.057(3) 0.061(4) 0.061(4) -0.001(3) -0.016(3) -0.004(3)
C33 0.057(3) 0.068(4) 0.050(3) -0.011(3) -0.015(3) 0.005(3)
C71 0.066(4) 0.071(4) 0.052(3) -0.017(3) -0.018(3) 0.008(3)
C30 0.081(4) 0.084(5) 0.050(3) -0.011(3) -0.024(3) 0.007(4)
C13 0.072(4) 0.063(4) 0.059(3) -0.005(3) -0.030(3) 0.000(3)
C45 0.051(3) 0.054(3) 0.052(3) -0.009(2) -0.012(2) 0.000(2)
C69 0.058(3) 0.078(4) 0.045(3) -0.009(3) -0.013(3) 0.013(3)
C39 0.056(3) 0.074(4) 0.051(3) -0.010(3) -0.017(3) 0.004(3)
C112 0.060(3) 0.061(3) 0.051(3) -0.015(3) -0.023(3) 0.010(3)
C111 0.054(3) 0.072(4) 0.057(3) -0.006(3) -0.019(3) 0.002(3)
C89 0.058(3) 0.054(3) 0.049(3) -0.011(2) -0.018(3) 0.011(2)
C12 0.070(4) 0.062(4) 0.062(4) -0.008(3) -0.028(3) 0.001(3)
C95 0.051(3) 0.068(4) 0.049(3) -0.016(3) -0.016(2) 0.003(3)
C121 0.060(3) 0.066(4) 0.070(4) -0.014(3) -0.018(3) 0.014(3)
C80 0.101(5) 0.055(4) 0.070(4) -0.010(3) -0.023(4) 0.006(4)
C82 0.056(3) 0.062(4) 0.060(3) -0.011(3) -0.015(3) -0.002(3)
C124 0.054(3) 0.059(3) 0.051(3) -0.013(3) -0.012(3) 0.005(2)
C49 0.062(4) 0.076(4) 0.060(4) -0.025(3) -0.012(3) -0.005(3)
C52 0.057(3) 0.061(3) 0.055(3) -0.016(3) -0.020(3) 0.005(3)
C63 0.052(3) 0.053(3) 0.057(3) -0.004(3) -0.013(3) -0.001(2)
C73 0.077(4) 0.057(3) 0.050(3) -0.013(3) -0.019(3) -0.006(3)
C40 0.063(4) 0.074(4) 0.066(4) -0.021(3) -0.011(3) 0.007(3)
C123 0.062(3) 0.068(4) 0.053(3) -0.016(3) -0.015(3) 0.000(3)
C105 0.057(3) 0.070(4) 0.051(3) -0.014(3) -0.015(3) 0.007(3)
C43 0.091(5) 0.064(4) 0.060(4) -0.019(3) -0.035(4) 0.012(3)
C32 0.063(4) 0.081(4) 0.051(3) -0.014(3) -0.015(3) 0.001(3)
C102 0.058(3) 0.055(3) 0.051(3) -0.015(2) -0.021(3) 0.003(2)
C84 0.058(3) 0.065(4) 0.065(4) -0.017(3) -0.020(3) 0.001(3)
C79 0.089(5) 0.067(4) 0.072(4) -0.008(3) -0.021(4) -0.005(4)
C119 0.050(3) 0.067(4) 0.050(3) -0.004(3) -0.016(2) -0.001(3)
C110 0.052(3) 0.075(4) 0.070(4) -0.005(3) -0.020(3) -0.004(3)
C48 0.062(4) 0.067(4) 0.065(4) -0.023(3) -0.010(3) -0.006(3)
C34 0.065(4) 0.063(4) 0.065(4) -0.009(3) -0.022(3) -0.005(3)
C7 0.060(4) 0.095(5) 0.064(4) -0.019(4) -0.026(3) -0.013(3)
C98 0.076(4) 0.057(4) 0.066(4) -0.010(3) -0.024(3) 0.009(3)
C114 0.054(3) 0.067(4) 0.052(3) -0.011(3) -0.015(3) 0.008(3)
C67 0.051(3) 0.060(3) 0.047(3) -0.004(2) -0.011(2) 0.001(2)
C97 0.071(4) 0.053(3) 0.066(4) -0.005(3) -0.020(3) 0.002(3)
C51 0.053(3) 0.058(3) 0.056(3) -0.018(3) -0.016(3) 0.006(2)
C96 0.056(3) 0.063(4) 0.054(3) -0.009(3) -0.016(3) 0.003(3)
C38 0.060(3) 0.074(4) 0.055(3) -0.006(3) -0.017(3) -0.002(3)
C109 0.055(3) 0.078(4) 0.071(4) -0.008(3) -0.014(3) -0.005(3)
C44 0.065(3) 0.065(4) 0.051(3) -0.015(3) -0.022(3) 0.004(3)
C101 0.056(3) 0.056(3) 0.050(3) -0.006(2) -0.025(3) 0.002(2)
C70 0.069(4) 0.073(4) 0.051(3) -0.024(3) -0.024(3) 0.010(3)
C117 0.064(4) 0.090(5) 0.054(3) -0.020(3) -0.029(3) 0.006(3)
C86 0.067(4) 0.090(5) 0.056(4) -0.017(3) -0.015(3) -0.009(3)
C66 0.064(4) 0.066(4) 0.058(3) -0.002(3) -0.017(3) 0.001(3)
C104 0.064(3) 0.072(4) 0.041(3) -0.011(3) -0.010(3) 0.008(3)
C42 0.096(5) 0.070(4) 0.071(4) -0.026(3) -0.042(4) 0.024(4)
C94 0.055(3) 0.059(3) 0.056(3) -0.010(3) -0.012(3) 0.002(3)
C11 0.057(3) 0.061(3) 0.050(3) -0.009(3) -0.020(3) 0.004(3)
C14 0.071(4) 0.059(4) 0.072(4) -0.009(3) -0.028(3) 0.000(3)
C1 0.082(4) 0.054(3) 0.066(4) -0.007(3) -0.025(3) -0.002(3)
C100 0.068(4) 0.065(4) 0.061(4) -0.010(3) -0.009(3) 0.004(3)
C122 0.066(4) 0.069(4) 0.063(4) -0.019(3) -0.011(3) 0.004(3)
C29 0.067(4) 0.076(4) 0.049(3) -0.011(3) -0.020(3) 0.010(3)
C77 0.095(5) 0.068(4) 0.074(4) -0.007(3) -0.034(4) 0.002(4)
C55 0.061(3) 0.079(4) 0.053(3) -0.004(3) -0.014(3) -0.004(3)
F2 0.097(4) 0.216(7) 0.173(6) 0.070(5) -0.083(4) -0.045(4)
C76 0.085(5) 0.067(4) 0.068(4) -0.014(3) -0.023(4) 0.003(3)
F9 0.129(5) 0.196(7) 0.146(6) -0.028(5) -0.033(4) -0.071(5)
C85 0.071(4) 0.071(4) 0.069(4) -0.005(3) -0.027(3) -0.007(3)
C120 0.055(3) 0.067(4) 0.060(3) -0.014(3) -0.019(3) 0.011(3)
C103 0.055(3) 0.068(4) 0.039(3) -0.012(2) -0.006(2) 0.007(3)
C53 0.065(4) 0.072(4) 0.044(3) -0.010(3) -0.017(3) 0.001(3)
C75 0.094(5) 0.061(4) 0.057(4) -0.012(3) -0.021(3) -0.007(3)
C5 0.073(4) 0.073(4) 0.061(4) -0.009(3) -0.020(3) -0.005(3)
C31 0.074(4) 0.081(4) 0.045(3) -0.009(3) -0.016(3) -0.004(3)
C6 0.065(4) 0.063(4) 0.054(3) -0.012(3) -0.013(3) -0.004(3)
C115 0.059(3) 0.084(5) 0.051(3) -0.005(3) -0.017(3) 0.014(3)
C18 0.078(4) 0.065(4) 0.068(4) -0.010(3) -0.029(3) 0.002(3)
C10 0.053(3) 0.064(4) 0.053(3) -0.008(3) -0.019(3) -0.002(3)
C37 0.054(3) 0.101(5) 0.059(4) -0.013(4) -0.021(3) -0.009(3)
C41 0.078(5) 0.082(5) 0.079(5) -0.029(4) -0.024(4) 0.022(4)
C60 0.091(6) 0.115(7) 0.065(4) -0.007(4) -0.016(4) 0.045(5)
C58 0.062(4) 0.080(4) 0.062(4) -0.015(3) -0.020(3) 0.011(3)
C56 0.052(3) 0.075(4) 0.054(3) -0.006(3) -0.012(3) -0.003(3)
C99 0.071(4) 0.062(4) 0.070(4) -0.019(3) -0.014(3) 0.014(3)
C118 0.056(3) 0.071(4) 0.062(4) -0.017(3) -0.026(3) 0.004(3)
C19 0.077(4) 0.055(3) 0.066(4) -0.011(3) -0.022(3) 0.006(3)
C116 0.058(3) 0.100(5) 0.052(3) -0.020(3) -0.020(3) 0.015(3)
C8 0.065(4) 0.095(5) 0.064(4) -0.018(4) -0.026(3) -0.006(4)
C57 0.069(4) 0.060(3) 0.046(3) -0.013(3) -0.015(3) 0.003(3)
C74 0.118(6) 0.059(4) 0.066(4) -0.016(3) -0.021(4) -0.003(4)
C65 0.079(4) 0.063(4) 0.062(4) 0.009(3) -0.020(3) -0.008(3)
C54 0.071(4) 0.067(4) 0.050(3) -0.007(3) -0.012(3) 0.006(3)
C62 0.080(4) 0.067(4) 0.058(4) -0.019(3) -0.020(3) 0.013(3)
C16 0.099(6) 0.066(4) 0.078(5) -0.005(4) -0.043(4) -0.008(4)
C113 0.048(3) 0.056(3) 0.059(3) -0.013(3) -0.014(3) 0.006(2)
C9 0.058(3) 0.081(4) 0.055(3) -0.009(3) -0.020(3) 0.003(3)
C78 0.090(5) 0.072(5) 0.070(4) -0.008(3) -0.025(4) -0.006(4)
C59 0.061(4) 0.114(6) 0.068(4) -0.008(4) -0.017(3) 0.025(4)
C88 0.067(4) 0.073(4) 0.062(4) -0.014(3) -0.016(3) 0.006(3)
C68 0.054(3) 0.060(3) 0.046(3) -0.006(2) -0.013(2) 0.003(2)
C21 0.078(4) 0.062(4) 0.069(4) -0.007(3) -0.023(3) 0.009(3)
C20 0.096(5) 0.067(4) 0.082(5) -0.013(4) -0.034(4) 0.015(4)
F5 0.200(7) 0.136(5) 0.087(4) -0.013(4) 0.035(4) 0.026(5)
C64 0.071(4) 0.059(4) 0.067(4) -0.001(3) -0.020(3) -0.002(3)
F11 0.174(6) 0.108(4) 0.152(6) 0.057(4) 0.015(5) 0.049(4)
C22 0.093(6) 0.089(6) 0.083(5) 0.005(4) -0.029(5) 0.000(4)
C26 0.081(5) 0.067(4) 0.077(5) -0.008(4) -0.018(4) 0.008(4)
C15 0.076(4) 0.070(4) 0.085(5) 0.002(4) -0.032(4) -0.008(3)
C17 0.096(5) 0.064(4) 0.068(4) -0.013(3) -0.032(4) 0.003(4)
C87 0.074(4) 0.081(5) 0.066(4) -0.020(4) -0.016(3) 0.002(4)
C2 0.154(9) 0.053(4) 0.117(7) -0.021(4) -0.074(7) 0.003(5)
C24 0.104(6) 0.082(5) 0.087(6) -0.011(4) -0.041(5) 0.014(5)
C4 0.155(9) 0.061(5) 0.114(7) -0.024(4) -0.074(7) -0.014(5)
C25 0.089(5) 0.067(5) 0.114(7) -0.018(5) -0.037(5) 0.011(4)
C23 0.109(7) 0.099(6) 0.079(5) 0.005(5) -0.030(5) 0.007(5)
C3 0.193(11) 0.063(5) 0.154(10) -0.021(6) -0.107(9) -0.012(6)
C93 0.046(3) 0.063(4) 0.074(4) -0.008(3) -0.012(3) 0.001(3)
C92 0.051(3) 0.064(4) 0.080(4) -0.013(3) -0.017(3) 0.005(3)
C91 0.060(3) 0.070(4) 0.079(4) -0.020(3) -0.035(3) 0.012(3)
C36 0.070(4) 0.086(5) 0.068(4) -0.012(4) -0.022(3) -0.015(4)
C35 0.070(4) 0.071(4) 0.076(4) -0.008(3) -0.022(4) -0.014(3)
C61 0.117(7) 0.078(5) 0.073(5) -0.027(4) -0.024(5) 0.042(5)
O3 0.070(3) 0.058(3) 0.050(3) -0.009(2) -0.014(3) 0.004(3)
C126 0.096(7) 0.057(5) 0.074(6) -0.001(4) -0.035(5) -0.017(5)
C125 0.112(8) 0.051(5) 0.068(6) -0.009(4) -0.032(5) -0.003(5)
C127 0.079(6) 0.079(6) 0.059(5) -0.008(4) -0.018(4) 0.024(5)
C128 0.061(5) 0.094(8) 0.096(8) 0.007(6) -0.015(5) 0.016(5)
O4 0.114(5) 0.065(4) 0.057(3) -0.013(3) -0.028(4) 0.014(4)
C131 0.125(5) 0.087(4) 0.096(4) -0.001(3) -0.027(4) 0.015(4)
C132 0.125(5) 0.087(4) 0.096(4) -0.001(3) -0.027(4) 0.015(4)
C129 0.125(5) 0.087(4) 0.096(4) -0.001(3) -0.027(4) 0.015(4)
C130 0.125(5) 0.087(4) 0.096(4) -0.001(3) -0.027(4) 0.015(4)

loop_
_atom_type_symbol
_atom_type_description
_atom_type_scat_dispersion_real
_atom_type_scat_dispersion_imag
_atom_type_scat_source
C C 0.0181 0.0091 'International Tables Vol C Tables 4.2.6.8 and 6.1.1.4'
Cu Cu -1.9646 0.5888 'International Tables Vol C Tables 4.2.6.8 and 6.1.1.4'
F F 0.0727 0.0534 'International Tables Vol C Tables 4.2.6.8 and 6.1.1.4'
H H 0.0000 0.0000 'International Tables Vol C Tables 4.2.6.8 and 6.1.1.4'
N N 0.0311 0.0180 'International Tables Vol C Tables 4.2.6.8 and 6.1.1.4'
O O 0.0492 0.0322 'International Tables Vol C Tables 4.2.6.8 and 6.1.1.4'
P P 0.2955 0.4335 'International Tables Vol C Tables 4.2.6.8 and 6.1.1.4'

loop_
_exptl_crystal_face_index_h
_exptl_crystal_face_index_k
_exptl_crystal_face_index_l
_exptl_crystal_face_perp_dist
-3 7 30 1.1337
6 0 1 0.3748
15 -13 14 0.2333
-25 18 -30 0.1874
-6 -1 -2 0.4633

loop_
_geom_angle_atom_site_label_1
_geom_angle_atom_site_label_2
_geom_angle_atom_site_label_3
_geom_angle
_geom_angle_site_symmetry_1
_geom_angle_site_symmetry_3
_geom_angle_publ_flag
P3 Cu2 P4 118.00(6) . . ?
N3 Cu2 P4 101.76(13) . . ?
N3 Cu2 P3 123.40(14) . . ?
N4 Cu2 P4 101.80(14) . . ?
N4 Cu2 P3 123.67(14) . . ?
N4 Cu2 N3 80.70(19) . . ?
P2 Cu1 P1 116.91(6) . . ?
N1 Cu1 P2 121.12(15) . . ?
N1 Cu1 P1 106.23(15) . . ?
N2 Cu1 P2 120.95(14) . . ?
N2 Cu1 P1 104.16(14) . . ?
N2 Cu1 N1 81.4(2) . . ?
C46 P2 Cu1 106.68(17) . . ?
C46 P2 C51 106.0(3) . . ?
C51 P2 Cu1 117.3(2) . . ?
C57 P2 Cu1 122.4(2) . . ?
C57 P2 C46 103.4(3) . . ?
C57 P2 C51 99.4(3) . . ?
C112 P4 Cu2 121.3(2) . . ?
C119 P4 Cu2 121.14(19) . . ?
C119 P4 C112 102.0(3) . . ?
C113 P4 Cu2 102.29(18) . . ?
C113 P4 C112 104.7(3) . . ?
C113 P4 C119 102.9(3) . . ?
C27 P1 Cu1 117.40(19) . . ?
C33 P1 Cu1 100.54(19) . . ?
C33 P1 C27 105.2(3) . . ?
C33 P1 C39 103.8(3) . . ?
C39 P1 Cu1 126.0(2) . . ?
C39 P1 C27 101.5(3) . . ?
C89 P3 Cu2 116.1(2) . . ?
C89 P3 C95 98.2(3) . . ?
C89 P3 C101 105.8(3) . . ?
C95 P3 Cu2 121.8(2) . . ?
C101 P3 Cu2 105.99(19) . . ?
C101 P3 C95 107.7(3) . . ?
F1 P5 F4 90.4(2) . . ?
F1 P5 F6 178.8(3) . . ?
F1 P5 F8 89.6(2) . . ?
F4 P5 F6 89.7(2) . . ?
F4 P5 F8 90.1(2) . . ?
F8 P5 F6 89.2(3) . . ?
F10 P5 F1 91.7(2) . . ?
F10 P5 F4 89.9(3) . . ?
F10 P5 F6 89.5(3) . . ?
F10 P5 F8 178.7(3) . . ?
F10 P5 F12 90.4(3) . . ?
F12 P5 F1 89.9(2) . . ?
F12 P5 F4 179.6(3) . . ?
F12 P5 F6 90.0(2) . . ?
F12 P5 F8 89.7(3) . . ?
F3 P6 F7 90.1(3) . . ?
F3 P6 F9 86.0(3) . . ?
F3 P6 F5 174.8(4) . . ?
F7 P6 F9 88.7(4) . . ?
F2 P6 F3 94.2(4) . . ?
F2 P6 F7 89.3(3) . . ?
F2 P6 F9 178.0(4) . . ?
F2 P6 F5 90.7(4) . . ?
F2 P6 F11 92.0(4) . . ?
F5 P6 F7 88.1(3) . . ?
F5 P6 F9 89.1(4) . . ?
F11 P6 F3 90.2(3) . . ?
F11 P6 F7 178.7(5) . . ?
F11 P6 F9 90.0(5) . . ?
F11 P6 F5 91.4(4) . . ?
C102 O2 C107 116.8(4) . . ?
C45 O1 C28 116.2(4) . . ?
C1 N1 Cu1 128.4(5) . . ?
C1 N1 C5 119.7(6) . . ?
C5 N1 Cu1 111.7(4) . . ?
C63 N3 Cu2 127.9(4) . . ?
C63 N3 C67 119.2(5) . . ?
C67 N3 Cu2 112.0(4) . . ?
C72 N4 Cu2 126.5(4) . . ?
C72 N4 C68 119.8(5) . . ?
C68 N4 Cu2 112.9(4) . . ?
C45 C50 H50 120.8 . . ?
C45 C50 C49 118.3(6) . . ?
C49 C50 H50 120.8 . . ?
N4 C72 C71 120.2(6) . . ?
N4 C72 C73 116.3(5) . . ?
C71 C72 C73 123.4(6) . . ?
C46 C47 H47 119.8 . . ?
C46 C47 C48 120.4(6) . . ?
C48 C47 H47 119.8 . . ?
C108 C107 O2 117.4(5) . . ?
C108 C107 C112 122.5(6) . . ?
C112 C107 O2 120.0(5) . . ?
C84 C83 C82 121.6(6) . . ?
C84 C83 C88 117.4(6) . . ?
C88 C83 C82 121.0(6) . . ?
C6 N2 Cu1 112.4(4) . . ?
C10 N2 Cu1 127.8(4) . . ?
C10 N2 C6 119.5(6) . . ?
C27 C28 O1 120.4(5) . . ?
C29 C28 O1 116.9(5) . . ?
C29 C28 C27 122.6(5) . . ?
C89 C90 H90 119.8 . . ?
C91 C90 H90 119.8 . . ?
C91 C90 C89 120.3(6) . . ?
C105 C106 H106 119.3 . . ?
C101 C106 H106 119.3 . . ?
C101 C106 C105 121.3(6) . . ?
C28 C27 P1 121.4(4) . . ?
C28 C27 C32 116.9(6) . . ?
C32 C27 P1 121.7(5) . . ?
C47 C46 P2 123.6(5) . . ?
C47 C46 C45 118.7(5) . . ?
C45 C46 P2 117.4(4) . . ?
H81A C81 H81B 107.6 . . ?
C82 C81 H81A 108.6 . . ?
C82 C81 H81B 108.6 . . ?
C63 C81 H81A 108.6 . . ?
C63 C81 H81B 108.6 . . ?
C63 C81 C82 114.6(5) . . ?
C107 C108 H108 120.8 . . ?
C107 C108 C109 118.4(6) . . ?
C109 C108 H108 120.8 . . ?
C34 C33 P1 122.7(5) . . ?
C34 C33 C38 118.4(6) . . ?
C38 C33 P1 117.7(5) . . ?
C72 C71 H71 119.6 . . ?
C72 C71 C70 120.9(6) . . ?
C70 C71 H71 119.6 . . ?
C29 C30 H30 120.3 . . ?
C31 C30 H30 120.3 . . ?
C31 C30 C29 119.5(6) . . ?
C14 C13 C12 121.4(6) . . ?
C18 C13 C12 120.5(6) . . ?
C18 C13 C14 118.1(6) . . ?
O1 C45 C46 116.6(5) . . ?
C50 C45 O1 121.5(5) . . ?
C50 C45 C46 121.9(6) . . ?
C70 C69 H69 120.0 . . ?
C70 C69 C68 120.0(6) . . ?
C68 C69 H69 120.0 . . ?
C40 C39 P1 122.3(5) . . ?
C44 C39 P1 120.3(5) . . ?
C44 C39 C40 117.3(6) . . ?
C107 C112 P4 120.1(4) . . ?
C107 C112 C111 116.8(6) . . ?
C111 C112 P4 123.0(5) . . ?
C112 C111 H111 119.4 . . ?
C110 C111 C112 121.2(6) . . ?
C110 C111 H111 119.4 . . ?
C90 C89 P3 121.5(5) . . ?
C94 C89 P3 119.5(5) . . ?
C94 C89 C90 118.7(6) . . ?
C13 C12 H12A 109.5 . . ?
C13 C12 H12B 109.5 . . ?
C13 C12 C11 110.6(5) . . ?
H12A C12 H12B 108.1 . . ?
C11 C12 H12A 109.5 . . ?
C11 C12 H12B 109.5 . . ?
C96 C95 P3 125.4(4) . . ?
C96 C95 C100 117.4(6) . . ?
C100 C95 P3 117.3(5) . . ?
C122 C121 H121 119.6 . . ?
C122 C121 C120 120.9(6) . . ?
C120 C121 H121 119.6 . . ?
C79 C80 H80 119.4 . . ?
C79 C80 C75 121.2(7) . . ?
C75 C80 H80 119.4 . . ?
C83 C82 C81 110.9(5) . . ?
C83 C82 H82A 109.5 . . ?
C83 C82 H82B 109.5 . . ?
C81 C82 H82A 109.5 . . ?
C81 C82 H82B 109.5 . . ?
H82A C82 H82B 108.1 . . ?
C123 C124 H124 119.3 . . ?
C123 C124 C119 121.3(6) . . ?
C119 C124 H124 119.3 . . ?
C50 C49 H49 119.8 . . ?
C48 C49 C50 120.5(6) . . ?
C48 C49 H49 119.8 . . ?
C51 C52 H52 119.3 . . ?
C53 C52 H52 119.3 . . ?
C53 C52 C51 121.3(6) . . ?
N3 C63 C81 117.5(5) . . ?
N3 C63 C64 120.9(6) . . ?
C64 C63 C81 121.6(6) . . ?
C72 C73 H73A 108.4 . . ?
C72 C73 H73B 108.4 . . ?
C72 C73 C74 115.7(5) . . ?
H73A C73 H73B 107.4 . . ?
C74 C73 H73A 108.4 . . ?
C74 C73 H73B 108.4 . . ?
C39 C40 H40 119.4 . . ?
C41 C40 C39 121.2(7) . . ?
C41 C40 H40 119.4 . . ?
C124 C123 H123 120.1 . . ?
C124 C123 C122 119.8(6) . . ?
C122 C123 H123 120.1 . . ?
C106 C105 H105 119.9 . . ?
C104 C105 C106 120.2(6) . . ?
C104 C105 H105 119.9 . . ?
C44 C43 H43 120.0 . . ?
C42 C43 H43 120.0 . . ?
C42 C43 C44 120.1(7) . . ?
C27 C32 H32 119.8 . . ?
C31 C32 C27 120.4(6) . . ?
C31 C32 H32 119.8 . . ?
O2 C102 C101 115.4(5) . . ?
C103 C102 O2 122.3(5) . . ?
C103 C102 C101 122.3(5) . . ?
C83 C84 H84 119.2 . . ?
C85 C84 C83 121.5(6) . . ?
C85 C84 H84 119.2 . . ?
C80 C79 H79 120.1 . . ?
C78 C79 C80 119.7(7) . . ?
C78 C79 H79 120.1 . . ?
C124 C119 P4 119.2(4) . . ?
C120 C119 P4 122.7(5) . . ?
C120 C119 C124 118.1(6) . . ?
C111 C110 H110 119.9 . . ?
C109 C110 C111 120.3(6) . . ?
C109 C110 H110 119.9 . . ?
C47 C48 H48 119.9 . . ?
C49 C48 C47 120.2(6) . . ?
C49 C48 H48 119.9 . . ?
C33 C34 H34 119.7 . . ?
C33 C34 C35 120.5(7) . . ?
C35 C34 H34 119.7 . . ?
C6 C7 H7 120.4 . . ?
C8 C7 H7 120.4 . . ?
C8 C7 C6 119.2(7) . . ?
C97 C98 H98 120.3 . . ?
C99 C98 H98 120.3 . . ?
C99 C98 C97 119.4(6) . . ?
C115 C114 H114 119.7 . . ?
C113 C114 H114 119.7 . . ?
C113 C114 C115 120.7(6) . . ?
N3 C67 C66 121.0(6) . . ?
N3 C67 C68 116.7(5) . . ?
C66 C67 C68 122.3(6) . . ?
C98 C97 H97 119.4 . . ?
C96 C97 C98 121.2(6) . . ?
C96 C97 H97 119.4 . . ?
C52 C51 P2 119.2(5) . . ?
C52 C51 C56 118.0(6) . . ?
C56 C51 P2 122.6(5) . . ?
C95 C96 H96 119.6 . . ?
C97 C96 C95 120.8(6) . . ?
C97 C96 H96 119.6 . . ?
C33 C38 H38 119.8 . . ?
C33 C38 C37 120.4(7) . . ?
C37 C38 H38 119.8 . . ?
C108 C109 H109 119.6 . . ?
C110 C109 C108 120.7(6) . . ?
C110 C109 H109 119.6 . . ?
C39 C44 H44 119.3 . . ?
C43 C44 C39 121.3(6) . . ?
C43 C44 H44 119.3 . . ?
C106 C101 P3 123.3(4) . . ?
C106 C101 C102 117.0(5) . . ?
C102 C101 P3 118.6(4) . . ?
C71 C70 H70 120.8 . . ?
C69 C70 C71 118.5(6) . . ?
C69 C70 H70 120.8 . . ?
C118 C117 H117 119.5 . . ?
C118 C117 C116 121.0(6) . . ?
C116 C117 H117 119.5 . . ?
C85 C86 H86 119.9 . . ?
C87 C86 H86 119.9 . . ?
C87 C86 C85 120.2(7) . . ?
C67 C66 H66 119.9 . . ?
C65 C66 C67 120.2(6) . . ?
C65 C66 H66 119.9 . . ?
C105 C104 H104 120.2 . . ?
C105 C104 C103 119.5(5) . . ?
C103 C104 H104 120.2 . . ?
C43 C42 H42 120.3 . . ?
C41 C42 C43 119.3(7) . . ?
C41 C42 H42 120.3 . . ?
C89 C94 H94 119.6 . . ?
C89 C94 C93 120.9(6) . . ?
C93 C94 H94 119.6 . . ?
C12 C11 H11A 108.3 . . ?
C12 C11 H11B 108.3 . . ?
H11A C11 H11B 107.4 . . ?
C10 C11 C12 116.0(5) . . ?
C10 C11 H11A 108.3 . . ?
C10 C11 H11B 108.3 . . ?
C13 C14 H14 119.5 . . ?
C15 C14 C13 120.9(7) . . ?
C15 C14 H14 119.5 . . ?
N1 C1 C19 117.2(6) . . ?
N1 C1 C2 120.4(7) . . ?
C2 C1 C19 122.3(7) . . ?
C95 C100 H100 119.2 . . ?
C99 C100 C95 121.6(6) . . ?
C99 C100 H100 119.2 . . ?
C121 C122 C123 119.5(6) . . ?
C121 C122 H122 120.2 . . ?
C123 C122 H122 120.2 . . ?
C28 C29 C30 119.2(6) . . ?
C28 C29 H29 120.4 . . ?
C30 C29 H29 120.4 . . ?
C76 C77 H77 120.5 . . ?
C78 C77 H77 120.5 . . ?
C78 C77 C76 119.1(7) . . ?
C56 C55 H55 119.4 . . ?
C56 C55 C54 121.3(6) . . ?
C54 C55 H55 119.4 . . ?
C77 C76 H76 119.3 . . ?
C75 C76 C77 121.4(7) . . ?
C75 C76 H76 119.3 . . ?
C84 C85 H85 120.1 . . ?
C86 C85 C84 119.7(7) . . ?
C86 C85 H85 120.1 . . ?
C121 C120 C119 120.3(6) . . ?
C121 C120 H120 119.9 . . ?
C119 C120 H120 119.9 . . ?
C102 C103 C104 119.5(6) . . ?
C102 C103 H103 120.2 . . ?
C104 C103 H103 120.2 . . ?
C52 C53 H53 119.9 . . ?
C52 C53 C54 120.2(6) . . ?
C54 C53 H53 119.9 . . ?
C80 C75 C74 120.9(7) . . ?
C76 C75 C80 118.1(7) . . ?
C76 C75 C74 120.9(7) . . ?
N1 C5 C6 117.0(6) . . ?
N1 C5 C4 120.6(7) . . ?
C4 C5 C6 122.4(7) . . ?
C30 C31 C32 121.1(6) . . ?
C30 C31 H31 119.5 . . ?
C32 C31 H31 119.5 . . ?
N2 C6 C7 121.1(7) . . ?
N2 C6 C5 117.0(6) . . ?
C7 C6 C5 121.9(6) . . ?
C114 C115 H115 120.2 . . ?
C116 C115 C114 119.6(7) . . ?
C116 C115 H115 120.2 . . ?
C13 C18 H18 119.2 . . ?
C17 C18 C13 121.6(7) . . ?
C17 C18 H18 119.2 . . ?
N2 C10 C11 116.0(5) . . ?
N2 C10 C9 121.3(6) . . ?
C9 C10 C11 122.7(6) . . ?
C38 C37 H37 119.8 . . ?
C36 C37 C38 120.5(7) . . ?
C36 C37 H37 119.8 . . ?
C40 C41 C42 120.7(7) . . ?
C40 C41 H41 119.7 . . ?
C42 C41 H41 119.7 . . ?
C59 C60 H60 120.3 . . ?
C59 C60 C61 119.4(7) . . ?
C61 C60 H60 120.3 . . ?
C57 C58 H58 119.7 . . ?
C59 C58 H58 119.7 . . ?
C59 C58 C57 120.6(7) . . ?
C51 C56 H56 119.9 . . ?
C55 C56 C51 120.2(6) . . ?
C55 C56 H56 119.9 . . ?
C98 C99 C100 119.6(6) . . ?
C98 C99 H99 120.2 . . ?
C100 C99 H99 120.2 . . ?
C117 C118 H118 119.9 . . ?
C117 C118 C113 120.2(6) . . ?
C113 C118 H118 119.9 . . ?
C1 C19 H19A 108.4 . . ?
C1 C19 H19B 108.4 . . ?
C1 C19 C20 115.4(6) . . ?
H19A C19 H19B 107.5 . . ?
C20 C19 H19A 108.4 . . ?
C20 C19 H19B 108.4 . . ?
C117 C116 H116 120.0 . . ?
C115 C116 C117 120.0(6) . . ?
C115 C116 H116 120.0 . . ?
C7 C8 H8 120.4 . . ?
C7 C8 C9 119.2(7) . . ?
C9 C8 H8 120.4 . . ?
C58 C57 P2 122.9(5) . . ?
C62 C57 P2 118.3(5) . . ?
C62 C57 C58 118.6(6) . . ?
C73 C74 H74A 108.5 . . ?
C73 C74 H74B 108.5 . . ?
C75 C74 C73 114.9(6) . . ?
C75 C74 H74A 108.5 . . ?
C75 C74 H74B 108.5 . . ?
H74A C74 H74B 107.5 . . ?
C66 C65 H65 120.8 . . ?
C66 C65 C64 118.4(6) . . ?
C64 C65 H65 120.8 . . ?
C55 C54 H54 120.5 . . ?
C53 C54 C55 119.0(6) . . ?
C53 C54 H54 120.5 . . ?
C57 C62 H62 120.0 . . ?
C61 C62 C57 119.9(8) . . ?
C61 C62 H62 120.0 . . ?
C15 C16 H16 119.9 . . ?
C15 C16 C17 120.1(7) . . ?
C17 C16 H16 119.9 . . ?
C114 C113 P4 118.5(5) . . ?
C114 C113 C118 118.5(6) . . ?
C118 C113 P4 121.7(5) . . ?
C10 C9 C8 119.8(7) . . ?
C10 C9 H9 120.1 . . ?
C8 C9 H9 120.1 . . ?
C79 C78 C77 120.5(7) . . ?
C79 C78 H78 119.8 . . ?
C77 C78 H78 119.8 . . ?
C60 C59 C58 120.7(8) . . ?
C60 C59 H59 119.6 . . ?
C58 C59 H59 119.6 . . ?
C83 C88 H88 119.2 . . ?
C87 C88 C83 121.6(7) . . ?
C87 C88 H88 119.2 . . ?
N4 C68 C69 120.6(6) . . ?
N4 C68 C67 116.6(5) . . ?
C69 C68 C67 122.7(6) . . ?
C22 C21 C20 120.5(8) . . ?
C26 C21 C20 121.7(7) . . ?
C26 C21 C22 117.8(8) . . ?
C19 C20 H20A 108.7 . . ?
C19 C20 H20B 108.7 . . ?
C21 C20 C19 114.1(6) . . ?
C21 C20 H20A 108.7 . . ?
C21 C20 H20B 108.7 . . ?
H20A C20 H20B 107.6 . . ?
C63 C64 C65 120.3(6) . . ?
C63 C64 H64 119.9 . . ?
C65 C64 H64 119.9 . . ?
C21 C22 H22 118.9 . . ?
C23 C22 C21 122.2(9) . . ?
C23 C22 H22 118.9 . . ?
C21 C26 H26 120.1 . . ?
C21 C26 C25 119.9(8) . . ?
C25 C26 H26 120.1 . . ?
C14 C15 H15 120.1 . . ?
C16 C15 C14 119.8(7) . . ?
C16 C15 H15 120.1 . . ?
C18 C17 C16 119.4(7) . . ?
C18 C17 H17 120.3 . . ?
C16 C17 H17 120.3 . . ?
C86 C87 C88 119.5(7) . . ?
C86 C87 H87 120.2 . . ?
C88 C87 H87 120.2 . . ?
C1 C2 H2 119.9 . . ?
C1 C2 C3 120.2(8) . . ?
C3 C2 H2 119.9 . . ?
C25 C24 H24 120.5 . . ?
C23 C24 H24 120.5 . . ?
C23 C24 C25 119.0(9) . . ?
C5 C4 H4 120.0 . . ?
C3 C4 C5 120.0(9) . . ?
C3 C4 H4 120.0 . . ?
C26 C25 H25 119.3 . . ?
C24 C25 C26 121.4(9) . . ?
C24 C25 H25 119.3 . . ?
C22 C23 H23 120.2 . . ?
C24 C23 C22 119.6(9) . . ?
C24 C23 H23 120.2 . . ?
C2 C3 H3 120.5 . . ?
C4 C3 C2 119.0(8) . . ?
C4 C3 H3 120.5 . . ?
C94 C93 H93 119.9 . . ?
C92 C93 C94 120.2(6) . . ?
C92 C93 H93 119.9 . . ?
C93 C92 H92 120.0 . . ?
C93 C92 C91 120.0(6) . . ?
C91 C92 H92 120.0 . . ?
C90 C91 H91 120.1 . . ?
C92 C91 C90 119.9(6) . . ?
C92 C91 H91 120.1 . . ?
C37 C36 H36 120.2 . . ?
C37 C36 C35 119.6(7) . . ?
C35 C36 H36 120.2 . . ?
C34 C35 H35 119.8 . . ?
C36 C35 C34 120.5(7) . . ?
C36 C35 H35 119.8 . . ?
C60 C61 C62 120.7(8) . . ?
C60 C61 H61 119.6 . . ?
C62 C61 H61 119.6 . . ?
C125 O3 C127 113.7(7) . . ?
H12C C126 H12D 109.5 . . ?
H12C C126 H12E 109.5 . . ?
H12D C126 H12E 109.5 . . ?
C125 C126 H12C 109.5 . . ?
C125 C126 H12D 109.5 . . ?
C125 C126 H12E 109.5 . . ?
O3 C125 C126 110.3(7) . . ?
O3 C125 H12F 109.6 . . ?
O3 C125 H12G 109.6 . . ?
C126 C125 H12F 109.6 . . ?
C126 C125 H12G 109.6 . . ?
H12F C125 H12G 108.1 . . ?
O3 C127 H12H 109.5 . . ?
O3 C127 H12I 109.5 . . ?
O3 C127 C128 110.5(7) . . ?
H12H C127 H12I 108.1 . . ?
C128 C127 H12H 109.5 . . ?
C128 C127 H12I 109.5 . . ?
C127 C128 H12J 109.5 . . ?
C127 C128 H12K 109.5 . . ?
C127 C128 H12L 109.5 . . ?
H12J C128 H12K 109.5 . . ?
H12J C128 H12L 109.5 . . ?
H12K C128 H12L 109.5 . . ?
C131 O4 C129 122.6(9) . . ?
O4 C131 H13A 109.5 . . ?
O4 C131 H13B 109.5 . . ?
O4 C131 C132 110.5(11) . . ?
H13A C131 H13B 108.1 . . ?
C132 C131 H13A 109.5 . . ?
C132 C131 H13B 109.5 . . ?
C131 C132 H13C 109.5 . . ?
C131 C132 H13D 109.5 . . ?
C131 C132 H13E 109.5 . . ?
H13C C132 H13D 109.5 . . ?
H13C C132 H13E 109.5 . . ?
H13D C132 H13E 109.5 . . ?
O4 C129 H12M 106.7 . . ?
O4 C129 H12N 106.7 . . ?
H12M C129 H12N 106.6 . . ?
C130 C129 O4 122.6(11) . . ?
C130 C129 H12M 106.7 . . ?
C130 C129 H12N 106.7 . . ?
C129 C130 H13F 109.5 . . ?
C129 C130 H13G 109.5 . . ?
C129 C130 H13H 109.5 . . ?
H13F C130 H13G 109.5 . . ?
H13F C130 H13H 109.5 . . ?
H13G C130 H13H 109.5 . . ?

loop_
_geom_bond_atom_site_label_1
_geom_bond_atom_site_label_2
_geom_bond_distance
_geom_bond_site_symmetry_2
_geom_bond_publ_flag
Cu2 P4 2.3251(16) . ?
Cu2 P3 2.2315(17) . ?
Cu2 N3 2.101(5) . ?
Cu2 N4 2.075(5) . ?
Cu1 P2 2.2304(17) . ?
Cu1 P1 2.3149(16) . ?
Cu1 N1 2.087(5) . ?
Cu1 N2 2.074(5) . ?
P2 C46 1.825(6) . ?
P2 C51 1.830(6) . ?
P2 C57 1.823(7) . ?
P4 C112 1.828(7) . ?
P4 C119 1.828(6) . ?
P4 C113 1.823(6) . ?
P1 C27 1.833(7) . ?
P1 C33 1.827(7) . ?
P1 C39 1.830(7) . ?
P3 C89 1.817(6) . ?
P3 C95 1.825(6) . ?
P3 C101 1.822(6) . ?
P5 F1 1.581(4) . ?
P5 F4 1.587(4) . ?
P5 F6 1.604(4) . ?
P5 F8 1.596(4) . ?
P5 F10 1.574(5) . ?
P5 F12 1.576(4) . ?
P6 F3 1.562(4) . ?
P6 F7 1.576(5) . ?
P6 F2 1.546(5) . ?
P6 F9 1.581(6) . ?
P6 F5 1.566(5) . ?
P6 F11 1.549(5) . ?
O2 C107 1.402(6) . ?
O2 C102 1.398(6) . ?
O1 C28 1.404(6) . ?
O1 C45 1.393(7) . ?
N1 C1 1.342(8) . ?
N1 C5 1.361(9) . ?
N3 C63 1.349(7) . ?
N3 C67 1.367(7) . ?
N4 C72 1.350(7) . ?
N4 C68 1.362(7) . ?
C50 H50 0.9300 . ?
C50 C45 1.386(8) . ?
C50 C49 1.397(9) . ?
C72 C71 1.375(8) . ?
C72 C73 1.500(8) . ?
C47 H47 0.9300 . ?
C47 C46 1.376(8) . ?
C47 C48 1.398(8) . ?
C107 C108 1.386(8) . ?
C107 C112 1.398(8) . ?
C83 C82 1.509(8) . ?
C83 C84 1.388(9) . ?
C83 C88 1.389(9) . ?
N2 C6 1.359(8) . ?
N2 C10 1.344(8) . ?
C28 C27 1.387(8) . ?
C28 C29 1.377(8) . ?
C90 H90 0.9300 . ?
C90 C89 1.403(8) . ?
C90 C91 1.396(8) . ?
C106 H106 0.9300 . ?
C106 C105 1.394(8) . ?
C106 C101 1.386(8) . ?
C27 C32 1.414(8) . ?
C46 C45 1.395(8) . ?
C81 H81A 0.9700 . ?
C81 H81B 0.9700 . ?
C81 C82 1.541(8) . ?
C81 C63 1.511(8) . ?
C108 H108 0.9300 . ?
C108 C109 1.388(9) . ?
C33 C34 1.390(9) . ?
C33 C38 1.399(9) . ?
C71 H71 0.9300 . ?
C71 C70 1.376(9) . ?
C30 H30 0.9300 . ?
C30 C29 1.397(9) . ?
C30 C31 1.372(10) . ?
C13 C12 1.498(9) . ?
C13 C14 1.394(9) . ?
C13 C18 1.387(9) . ?
C69 H69 0.9300 . ?
C69 C70 1.374(9) . ?
C69 C68 1.380(8) . ?
C39 C40 1.394(8) . ?
C39 C44 1.385(9) . ?
C112 C111 1.405(8) . ?
C111 H111 0.9300 . ?
C111 C110 1.378(9) . ?
C89 C94 1.385(8) . ?
C12 H12A 0.9700 . ?
C12 H12B 0.9700 . ?
C12 C11 1.531(8) . ?
C95 C96 1.395(8) . ?
C95 C100 1.397(8) . ?
C121 H121 0.9300 . ?
C121 C122 1.380(10) . ?
C121 C120 1.381(9) . ?
C80 H80 0.9300 . ?
C80 C79 1.383(10) . ?
C80 C75 1.383(10) . ?
C82 H82A 0.9700 . ?
C82 H82B 0.9700 . ?
C124 H124 0.9300 . ?
C124 C123 1.368(8) . ?
C124 C119 1.407(8) . ?
C49 H49 0.9300 . ?
C49 C48 1.377(9) . ?
C52 H52 0.9300 . ?
C52 C51 1.390(8) . ?
C52 C53 1.383(8) . ?
C63 C64 1.378(8) . ?
C73 H73A 0.9700 . ?
C73 H73B 0.9700 . ?
C73 C74 1.514(9) . ?
C40 H40 0.9300 . ?
C40 C41 1.368(10) . ?
C123 H123 0.9300 . ?
C123 C122 1.388(9) . ?
C105 H105 0.9300 . ?
C105 C104 1.382(9) . ?
C43 H43 0.9300 . ?
C43 C44 1.378(9) . ?
C43 C42 1.378(10) . ?
C32 H32 0.9300 . ?
C32 C31 1.380(9) . ?
C102 C101 1.404(8) . ?
C102 C103 1.374(7) . ?
C84 H84 0.9300 . ?
C84 C85 1.378(9) . ?
C79 H79 0.9300 . ?
C79 C78 1.368(11) . ?
C119 C120 1.390(8) . ?
C110 H110 0.9300 . ?
C110 C109 1.375(10) . ?
C48 H48 0.9300 . ?
C34 H34 0.9300 . ?
C34 C35 1.395(9) . ?
C7 H7 0.9300 . ?
C7 C6 1.399(9) . ?
C7 C8 1.369(11) . ?
C98 H98 0.9300 . ?
C98 C97 1.379(9) . ?
C98 C99 1.377(9) . ?
C114 H114 0.9300 . ?
C114 C115 1.404(8) . ?
C114 C113 1.394(8) . ?
C67 C66 1.376(8) . ?
C67 C68 1.479(8) . ?
C97 H97 0.9300 . ?
C97 C96 1.374(8) . ?
C51 C56 1.409(8) . ?
C96 H96 0.9300 . ?
C38 H38 0.9300 . ?
C38 C37 1.401(9) . ?
C109 H109 0.9300 . ?
C44 H44 0.9300 . ?
C70 H70 0.9300 . ?
C117 H117 0.9300 . ?
C117 C118 1.374(9) . ?
C117 C116 1.384(10) . ?
C86 H86 0.9300 . ?
C86 C85 1.377(10) . ?
C86 C87 1.375(11) . ?
C66 H66 0.9300 . ?
C66 C65 1.371(9) . ?
C104 H104 0.9300 . ?
C104 C103 1.392(9) . ?
C42 H42 0.9300 . ?
C42 C41 1.370(11) . ?
C94 H94 0.9300 . ?
C94 C93 1.392(8) . ?
C11 H11A 0.9700 . ?
C11 H11B 0.9700 . ?
C11 C10 1.503(8) . ?
C14 H14 0.9300 . ?
C14 C15 1.392(9) . ?
C1 C19 1.508(10) . ?
C1 C2 1.368(9) . ?
C100 H100 0.9300 . ?
C100 C99 1.390(9) . ?
C122 H122 0.9300 . ?
C29 H29 0.9300 . ?
C77 H77 0.9300 . ?
C77 C76 1.391(10) . ?
C77 C78 1.377(10) . ?
C55 H55 0.9300 . ?
C55 C56 1.375(8) . ?
C55 C54 1.386(9) . ?
C76 H76 0.9300 . ?
C76 C75 1.375(10) . ?
C85 H85 0.9300 . ?
C120 H120 0.9300 . ?
C103 H103 0.9300 . ?
C53 H53 0.9300 . ?
C53 C54 1.385(9) . ?
C75 C74 1.496(10) . ?
C5 C6 1.472(10) . ?
C5 C4 1.371(10) . ?
C31 H31 0.9300 . ?
C115 H115 0.9300 . ?
C115 C116 1.383(10) . ?
C18 H18 0.9300 . ?
C18 C17 1.384(10) . ?
C10 C9 1.379(8) . ?
C37 H37 0.9300 . ?
C37 C36 1.369(10) . ?
C41 H41 0.9300 . ?
C60 H60 0.9300 . ?
C60 C59 1.362(12) . ?
C60 C61 1.381(13) . ?
C58 H58 0.9300 . ?
C58 C57 1.390(9) . ?
C58 C59 1.382(9) . ?
C56 H56 0.9300 . ?
C99 H99 0.9300 . ?
C118 H118 0.9300 . ?
C118 C113 1.413(8) . ?
C19 H19A 0.9700 . ?
C19 H19B 0.9700 . ?
C19 C20 1.530(9) . ?
C116 H116 0.9300 . ?
C8 H8 0.9300 . ?
C8 C9 1.390(10) . ?
C57 C62 1.388(9) . ?
C74 H74A 0.9700 . ?
C74 H74B 0.9700 . ?
C65 H65 0.9300 . ?
C65 C64 1.387(9) . ?
C54 H54 0.9300 . ?
C62 H62 0.9300 . ?
C62 C61 1.386(10) . ?
C16 H16 0.9300 . ?
C16 C15 1.379(11) . ?
C16 C17 1.391(11) . ?
C9 H9 0.9300 . ?
C78 H78 0.9300 . ?
C59 H59 0.9300 . ?
C88 H88 0.9300 . ?
C88 C87 1.383(9) . ?
C21 C20 1.497(10) . ?
C21 C22 1.386(10) . ?
C21 C26 1.373(10) . ?
C20 H20A 0.9700 . ?
C20 H20B 0.9700 . ?
C64 H64 0.9300 . ?
C22 H22 0.9300 . ?
C22 C23 1.383(12) . ?
C26 H26 0.9300 . ?
C26 C25 1.391(11) . ?
C15 H15 0.9300 . ?
C17 H17 0.9300 . ?
C87 H87 0.9300 . ?
C2 H2 0.9300 . ?
C2 C3 1.378(13) . ?
C24 H24 0.9300 . ?
C24 C25 1.378(12) . ?
C24 C23 1.361(12) . ?
C4 H4 0.9300 . ?
C4 C3 1.357(13) . ?
C25 H25 0.9300 . ?
C23 H23 0.9300 . ?
C3 H3 0.9300 . ?
C93 H93 0.9300 . ?
C93 C92 1.381(9) . ?
C92 H92 0.9300 . ?
C92 C91 1.389(10) . ?
C91 H91 0.9300 . ?
C36 H36 0.9300 . ?
C36 C35 1.386(10) . ?
C35 H35 0.9300 . ?
C61 H61 0.9300 . ?
O3 C125 1.420(9) . ?
O3 C127 1.421(9) . ?
C126 H12C 0.9600 . ?
C126 H12D 0.9600 . ?
C126 H12E 0.9600 . ?
C126 C125 1.472(11) . ?
C125 H12F 0.9700 . ?
C125 H12G 0.9700 . ?
C127 H12H 0.9700 . ?
C127 H12I 0.9700 . ?
C127 C128 1.453(12) . ?
C128 H12J 0.9600 . ?
C128 H12K 0.9600 . ?
C128 H12L 0.9600 . ?
O4 C131 1.390(12) . ?
O4 C129 1.451(11) . ?
C131 H13A 0.9700 . ?
C131 H13B 0.9700 . ?
C131 C132 1.448(12) . ?
C132 H13C 0.9600 . ?
C132 H13D 0.9600 . ?
C132 H13E 0.9600 . ?
C129 H12M 0.9700 . ?
C129 H12N 0.9700 . ?
C129 C130 1.376(12) . ?
C130 H13F 0.9600 . ?
C130 H13G 0.9600 . ?
C130 H13H 0.9600 . ?

loop_
_geom_torsion_atom_site_label_1
_geom_torsion_atom_site_label_2
_geom_torsion_atom_site_label_3
_geom_torsion_atom_site_label_4
_geom_torsion
_geom_torsion_site_symmetry_1
_geom_torsion_site_symmetry_2
_geom_torsion_site_symmetry_3
_geom_torsion_site_symmetry_4
_geom_torsion_publ_flag
Cu2 P4 C112 C107 -31.9(5) . . . . ?
Cu2 P4 C112 C111 149.9(4) . . . . ?
Cu2 P4 C119 C124 36.8(5) . . . . ?
Cu2 P4 C119 C120 -141.8(5) . . . . ?
Cu2 P4 C113 C114 79.3(4) . . . . ?
Cu2 P4 C113 C118 -87.6(5) . . . . ?
Cu2 P3 C89 C90 -172.3(4) . . . . ?
Cu2 P3 C89 C94 14.4(5) . . . . ?
Cu2 P3 C95 C96 102.3(5) . . . . ?
Cu2 P3 C95 C100 -78.2(5) . . . . ?
Cu2 P3 C101 C106 110.8(5) . . . . ?
Cu2 P3 C101 C102 -57.4(5) . . . . ?
Cu2 N3 C63 C81 -10.5(7) . . . . ?
Cu2 N3 C63 C64 167.6(5) . . . . ?
Cu2 N3 C67 C66 -170.6(5) . . . . ?
Cu2 N3 C67 C68 6.9(6) . . . . ?
Cu2 N4 C72 C71 -169.6(4) . . . . ?
Cu2 N4 C72 C73 8.3(8) . . . . ?
Cu2 N4 C68 C69 169.9(4) . . . . ?
Cu2 N4 C68 C67 -8.6(6) . . . . ?
Cu1 P2 C46 C47 117.1(5) . . . . ?
Cu1 P2 C46 C45 -56.4(5) . . . . ?
Cu1 P2 C51 C52 8.4(5) . . . . ?
Cu1 P2 C51 C56 -176.2(4) . . . . ?
Cu1 P2 C57 C58 141.1(5) . . . . ?
Cu1 P2 C57 C62 -44.6(6) . . . . ?
Cu1 P1 C27 C28 -29.3(6) . . . . ?
Cu1 P1 C27 C32 149.2(5) . . . . ?
Cu1 P1 C33 C34 -90.5(5) . . . . ?
Cu1 P1 C33 C38 77.3(5) . . . . ?
Cu1 P1 C39 C40 -142.2(5) . . . . ?
Cu1 P1 C39 C44 38.1(6) . . . . ?
Cu1 N1 C1 C19 -10.2(9) . . . . ?
Cu1 N1 C1 C2 172.9(6) . . . . ?
Cu1 N1 C5 C6 7.5(7) . . . . ?
Cu1 N1 C5 C4 -173.5(7) . . . . ?
Cu1 N2 C6 C7 -175.1(5) . . . . ?
Cu1 N2 C6 C5 3.9(7) . . . . ?
Cu1 N2 C10 C11 -6.4(7) . . . . ?
Cu1 N2 C10 C9 173.6(4) . . . . ?
P2 C46 C45 O1 -5.9(7) . . . . ?
P2 C46 C45 C50 176.5(5) . . . . ?
P2 C51 C56 C55 -176.1(5) . . . . ?
P2 C57 C62 C61 -172.6(6) . . . . ?
P4 C112 C111 C110 178.1(5) . . . . ?
P4 C119 C120 C121 177.3(5) . . . . ?
P1 C27 C32 C31 -174.7(5) . . . . ?
P1 C33 C34 C35 168.1(5) . . . . ?
P1 C33 C38 C37 -167.3(5) . . . . ?
P1 C39 C40 C41 -179.5(6) . . . . ?
P1 C39 C44 C43 178.8(5) . . . . ?
P3 C89 C94 C93 173.4(5) . . . . ?
P3 C95 C96 C97 -178.4(5) . . . . ?
P3 C95 C100 C99 180.0(6) . . . . ?
O2 C107 C108 C109 178.6(5) . . . . ?
O2 C107 C112 P4 4.1(7) . . . . ?
O2 C107 C112 C111 -177.7(5) . . . . ?
O2 C102 C101 P3 -8.6(7) . . . . ?
O2 C102 C101 C106 -177.6(5) . . . . ?
O2 C102 C103 C104 177.9(5) . . . . ?
O1 C28 C27 P1 -3.3(8) . . . . ?
O1 C28 C27 C32 178.1(5) . . . . ?
O1 C28 C29 C30 179.0(6) . . . . ?
N1 C1 C19 C20 160.6(6) . . . . ?
N1 C1 C2 C3 1.7(14) . . . . ?
N1 C5 C6 N2 -7.9(9) . . . . ?
N1 C5 C6 C7 171.2(6) . . . . ?
N1 C5 C4 C3 -2.0(14) . . . . ?
N3 C63 C64 C65 1.0(10) . . . . ?
N3 C67 C66 C65 1.5(9) . . . . ?
N3 C67 C68 N4 1.1(8) . . . . ?
N3 C67 C68 C69 -177.4(5) . . . . ?
N4 C72 C71 C70 1.2(9) . . . . ?
N4 C72 C73 C74 175.3(6) . . . . ?
C50 C49 C48 C47 1.3(10) . . . . ?
C72 N4 C68 C69 -0.6(8) . . . . ?
C72 N4 C68 C67 -179.2(5) . . . . ?
C72 C71 C70 C69 -0.8(9) . . . . ?
C72 C73 C74 C75 177.7(7) . . . . ?
C47 C46 C45 O1 -179.7(5) . . . . ?
C47 C46 C45 C50 2.7(9) . . . . ?
C107 O2 C102 C101 151.5(5) . . . . ?
C107 O2 C102 C103 -29.0(8) . . . . ?
C107 C108 C109 C110 -1.7(10) . . . . ?
C107 C112 C111 C110 -0.1(9) . . . . ?
C83 C84 C85 C86 1.3(10) . . . . ?
C83 C88 C87 C86 -0.3(11) . . . . ?
N2 C10 C9 C8 -0.1(9) . . . . ?
C28 O1 C45 C50 -34.6(8) . . . . ?
C28 O1 C45 C46 147.7(5) . . . . ?
C28 C27 C32 C31 3.9(10) . . . . ?
C90 C89 C94 C93 -0.1(9) . . . . ?
C106 C105 C104 C103 2.7(10) . . . . ?
C27 P1 C33 C34 31.9(6) . . . . ?
C27 P1 C33 C38 -160.3(5) . . . . ?
C27 P1 C39 C40 81.1(6) . . . . ?
C27 P1 C39 C44 -98.6(5) . . . . ?
C27 C28 C29 C30 2.2(10) . . . . ?
C27 C32 C31 C30 0.5(11) . . . . ?
C46 P2 C51 C52 127.4(5) . . . . ?
C46 P2 C51 C56 -57.3(6) . . . . ?
C46 P2 C57 C58 21.1(6) . . . . ?
C46 P2 C57 C62 -164.6(5) . . . . ?
C46 C47 C48 C49 -0.7(10) . . . . ?
C81 C63 C64 C65 179.0(6) . . . . ?
C108 C107 C112 P4 -179.1(5) . . . . ?
C108 C107 C112 C111 -0.8(9) . . . . ?
C33 P1 C27 C28 -140.1(5) . . . . ?
C33 P1 C27 C32 38.5(6) . . . . ?
C33 P1 C39 C40 -27.9(6) . . . . ?
C33 P1 C39 C44 152.4(5) . . . . ?
C33 C34 C35 C36 -1.7(10) . . . . ?
C33 C38 C37 C36 -1.1(10) . . . . ?
C71 C72 C73 C74 -7.0(10) . . . . ?
C13 C12 C11 C10 171.5(5) . . . . ?
C13 C14 C15 C16 -0.5(11) . . . . ?
C13 C18 C17 C16 0.3(11) . . . . ?
C45 O1 C28 C27 -78.9(7) . . . . ?
C45 O1 C28 C29 104.3(6) . . . . ?
C45 C50 C49 C48 0.0(10) . . . . ?
C39 P1 C27 C28 112.0(5) . . . . ?
C39 P1 C27 C32 -69.5(6) . . . . ?
C39 P1 C33 C34 138.2(5) . . . . ?
C39 P1 C33 C38 -54.0(5) . . . . ?
C39 C40 C41 C42 -0.6(12) . . . . ?
C112 P4 C119 C124 -101.7(5) . . . . ?
C112 P4 C119 C120 79.7(6) . . . . ?
C112 P4 C113 C114 -153.3(4) . . . . ?
C112 P4 C113 C118 39.8(5) . . . . ?
C112 C107 C108 C109 1.7(9) . . . . ?
C112 C111 C110 C109 0.1(10) . . . . ?
C111 C110 C109 C108 0.8(11) . . . . ?
C89 P3 C95 C96 -129.8(5) . . . . ?
C89 P3 C95 C100 49.6(5) . . . . ?
C89 P3 C101 C106 -13.1(6) . . . . ?
C89 P3 C101 C102 178.7(5) . . . . ?
C89 C90 C91 C92 0.5(9) . . . . ?
C89 C94 C93 C92 0.7(9) . . . . ?
C12 C13 C14 C15 178.4(6) . . . . ?
C12 C13 C18 C17 -178.3(6) . . . . ?
C12 C11 C10 N2 -144.0(5) . . . . ?
C12 C11 C10 C9 36.0(8) . . . . ?
C95 P3 C89 C90 56.1(5) . . . . ?
C95 P3 C89 C94 -117.2(5) . . . . ?
C95 P3 C101 C106 -117.3(5) . . . . ?
C95 P3 C101 C102 74.5(5) . . . . ?
C95 C100 C99 C98 -0.8(11) . . . . ?
C80 C79 C78 C77 -0.4(12) . . . . ?
C80 C75 C74 C73 -59.5(11) . . . . ?
C82 C83 C84 C85 177.2(6) . . . . ?
C82 C83 C88 C87 -177.7(6) . . . . ?
C82 C81 C63 N3 -132.9(6) . . . . ?
C82 C81 C63 C64 49.1(8) . . . . ?
C124 C123 C122 C121 -1.8(10) . . . . ?
C124 C119 C120 C121 -1.3(9) . . . . ?
C49 C50 C45 O1 -179.6(5) . . . . ?
C49 C50 C45 C46 -2.1(9) . . . . ?
C52 C51 C56 C55 -0.7(9) . . . . ?
C52 C53 C54 C55 0.0(10) . . . . ?
C63 N3 C67 C66 -0.5(8) . . . . ?
C63 N3 C67 C68 177.1(5) . . . . ?
C63 C81 C82 C83 -179.7(5) . . . . ?
C73 C72 C71 C70 -176.5(6) . . . . ?
C40 C39 C44 C43 -0.9(9) . . . . ?
C123 C124 C119 P4 -176.9(5) . . . . ?
C123 C124 C119 C120 1.8(9) . . . . ?
C105 C106 C101 P3 -168.8(5) . . . . ?
C105 C106 C101 C102 -0.4(9) . . . . ?
C105 C104 C103 C102 -0.3(9) . . . . ?
C43 C42 C41 C40 1.6(11) . . . . ?
C102 O2 C107 C108 97.2(6) . . . . ?
C102 O2 C107 C112 -85.8(6) . . . . ?
C84 C83 C82 C81 -93.2(7) . . . . ?
C84 C83 C88 C87 1.3(10) . . . . ?
C79 C80 C75 C76 1.1(12) . . . . ?
C79 C80 C75 C74 -177.5(7) . . . . ?
C119 P4 C112 C107 106.5(5) . . . . ?
C119 P4 C112 C111 -71.7(5) . . . . ?
C119 P4 C113 C114 -47.0(5) . . . . ?
C119 P4 C113 C118 146.1(5) . . . . ?
C119 C124 C123 C122 -0.2(9) . . . . ?
C48 C47 C46 P2 -174.7(5) . . . . ?
C48 C47 C46 C45 -1.3(9) . . . . ?
C34 C33 C38 C37 1.0(9) . . . . ?
C7 C8 C9 C10 -0.5(10) . . . . ?
C98 C97 C96 C95 -2.5(10) . . . . ?
C114 C115 C116 C117 -1.3(9) . . . . ?
C67 N3 C63 C81 -178.8(5) . . . . ?
C67 N3 C63 C64 -0.8(8) . . . . ?
C67 C66 C65 C64 -1.2(10) . . . . ?
C97 C98 C99 C100 0.5(11) . . . . ?
C51 P2 C46 C47 -8.7(6) . . . . ?
C51 P2 C46 C45 177.8(4) . . . . ?
C51 P2 C57 C58 -87.9(6) . . . . ?
C51 P2 C57 C62 86.3(5) . . . . ?
C51 C52 C53 C54 0.8(9) . . . . ?
C96 C95 C100 C99 -0.6(10) . . . . ?
C38 C33 C34 C35 0.4(9) . . . . ?
C38 C37 C36 C35 -0.2(11) . . . . ?
C44 C39 C40 C41 0.2(10) . . . . ?
C44 C43 C42 C41 -2.3(10) . . . . ?
C101 P3 C89 C90 -55.0(5) . . . . ?
C101 P3 C89 C94 131.7(5) . . . . ?
C101 P3 C95 C96 -20.3(6) . . . . ?
C101 P3 C95 C100 159.2(5) . . . . ?
C101 C106 C105 C104 -2.3(9) . . . . ?
C101 C102 C103 C104 -2.6(9) . . . . ?
C70 C69 C68 N4 1.0(9) . . . . ?
C70 C69 C68 C67 179.4(6) . . . . ?
C117 C118 C113 P4 166.6(5) . . . . ?
C117 C118 C113 C114 -0.3(9) . . . . ?
C66 C67 C68 N4 178.6(5) . . . . ?
C66 C67 C68 C69 0.0(9) . . . . ?
C66 C65 C64 C63 0.0(10) . . . . ?
C42 C43 C44 C39 2.0(10) . . . . ?
C94 C93 C92 C91 -0.8(10) . . . . ?
C11 C10 C9 C8 180.0(6) . . . . ?
C14 C13 C12 C11 -92.6(7) . . . . ?
C14 C13 C18 C17 -0.3(10) . . . . ?
C1 N1 C5 C6 -177.0(6) . . . . ?
C1 N1 C5 C4 2.0(11) . . . . ?
C1 C19 C20 C21 175.3(6) . . . . ?
C1 C2 C3 C4 -1.6(18) . . . . ?
C100 C95 C96 C97 2.2(9) . . . . ?
C122 C121 C120 C119 -0.8(10) . . . . ?
C29 C28 C27 P1 173.3(5) . . . . ?
C29 C28 C27 C32 -5.3(9) . . . . ?
C29 C30 C31 C32 -3.7(11) . . . . ?
C77 C76 C75 C80 -1.4(11) . . . . ?
C77 C76 C75 C74 177.2(7) . . . . ?
C76 C77 C78 C79 0.0(12) . . . . ?
C76 C75 C74 C73 122.0(8) . . . . ?
C85 C86 C87 C88 -0.2(11) . . . . ?
C120 C121 C122 C123 2.4(10) . . . . ?
C103 C102 C101 P3 171.8(5) . . . . ?
C103 C102 C101 C106 2.9(9) . . . . ?
C53 C52 C51 P2 175.1(5) . . . . ?
C53 C52 C51 C56 -0.4(9) . . . . ?
C75 C80 C79 C78 -0.2(12) . . . . ?
C5 N1 C1 C19 175.1(6) . . . . ?
C5 N1 C1 C2 -1.9(11) . . . . ?
C5 C4 C3 C2 1.7(18) . . . . ?
C31 C30 C29 C28 2.4(10) . . . . ?
C6 N2 C10 C11 -179.0(5) . . . . ?
C6 N2 C10 C9 1.1(8) . . . . ?
C6 C7 C8 C9 0.1(10) . . . . ?
C6 C5 C4 C3 177.0(9) . . . . ?
C115 C114 C113 P4 -166.5(4) . . . . ?
C115 C114 C113 C118 0.8(8) . . . . ?
C18 C13 C12 C11 85.3(7) . . . . ?
C18 C13 C14 C15 0.4(10) . . . . ?
C10 N2 C6 C7 -1.5(9) . . . . ?
C10 N2 C6 C5 177.6(5) . . . . ?
C37 C36 C35 C34 1.6(11) . . . . ?
C58 C57 C62 C61 1.9(10) . . . . ?
C56 C55 C54 C53 -1.1(10) . . . . ?
C99 C98 C97 C96 1.1(11) . . . . ?
C118 C117 C116 C115 1.9(10) . . . . ?
C19 C1 C2 C3 -175.2(9) . . . . ?
C116 C117 C118 C113 -1.1(9) . . . . ?
C8 C7 C6 N2 0.9(10) . . . . ?
C8 C7 C6 C5 -178.1(6) . . . . ?
C57 P2 C46 C47 -112.7(5) . . . . ?
C57 P2 C46 C45 73.8(5) . . . . ?
C57 P2 C51 C52 -125.7(5) . . . . ?
C57 P2 C51 C56 49.7(6) . . . . ?
C57 C58 C59 C60 0.1(11) . . . . ?
C57 C62 C61 C60 0.2(12) . . . . ?
C54 C55 C56 C51 1.5(10) . . . . ?
C113 P4 C112 C107 -146.5(5) . . . . ?
C113 P4 C112 C111 35.3(6) . . . . ?
C113 P4 C119 C124 150.0(5) . . . . ?
C113 P4 C119 C120 -28.6(6) . . . . ?
C113 C114 C115 C116 0.0(9) . . . . ?
C78 C77 C76 C75 0.9(12) . . . . ?
C59 C60 C61 C62 -2.2(13) . . . . ?
C59 C58 C57 P2 172.2(5) . . . . ?
C59 C58 C57 C62 -2.0(10) . . . . ?
C88 C83 C82 C81 85.8(7) . . . . ?
C88 C83 C84 C85 -1.8(9) . . . . ?
C68 N4 C72 C71 -0.4(8) . . . . ?
C68 N4 C72 C73 177.4(5) . . . . ?
C68 C69 C70 C71 -0.2(9) . . . . ?
C68 C67 C66 C65 -175.9(6) . . . . ?
C21 C22 C23 C24 0.9(14) . . . . ?
C21 C26 C25 C24 1.9(12) . . . . ?
C20 C21 C22 C23 -179.3(8) . . . . ?
C20 C21 C26 C25 177.9(7) . . . . ?
C22 C21 C20 C19 -99.9(9) . . . . ?
C22 C21 C26 C25 -1.6(11) . . . . ?
C26 C21 C20 C19 80.6(9) . . . . ?
C26 C21 C22 C23 0.2(12) . . . . ?
C15 C16 C17 C18 -0.4(11) . . . . ?
C17 C16 C15 C14 0.5(11) . . . . ?
C87 C86 C85 C84 -0.3(10) . . . . ?
C2 C1 C19 C20 -22.5(11) . . . . ?
C4 C5 C6 N2 173.1(7) . . . . ?
C4 C5 C6 C7 -7.9(11) . . . . ?
C25 C24 C23 C22 -0.6(13) . . . . ?
C23 C24 C25 C26 -0.7(13) . . . . ?
C93 C92 C91 C90 0.1(10) . . . . ?
C91 C90 C89 P3 -173.9(5) . . . . ?
C91 C90 C89 C94 -0.5(9) . . . . ?
C61 C60 C59 C58 2.1(12) . . . . ?
C125 O3 C127 C128 175.7(8) . . . . ?
C127 O3 C125 C126 -177.5(7) . . . . ?
C131 O4 C129 C130 -77.3(16) . . . . ?
C129 O4 C131 C132 -172.7(9) . . . . ?

loop_
_smtbx_masks_void_nr
_smtbx_masks_void_average_x
_smtbx_masks_void_average_y
_smtbx_masks_void_average_z
_smtbx_masks_void_volume
_smtbx_masks_void_count_electrons
_smtbx_masks_void_content
1 0.000 0.500 0.000 271.7 62.1 '1.5 C4H10O1'
